data_1572086
loop_
_publ_author_name
'Chen, Zhao-Nian'
'Zhang, Le-Ping'
'Wu, Huai-Li'
'Qi, Qiao-Yan'
'Yan, Meng'
'Tian, Jia'
'Yang, Guan-Yu'
'Li, Zhan-Ting'
'Yang, Bo'

_publ_section_title
;
 Accurate construction of monolayer, bilayer, sandwich bilayer,
 four-layer, multi-layer and chiral bilayer 2D pillararene-type
 supramolecular networks.
;
_journal_issue 33
_journal_name_full 'Chemical science'
_journal_page_first 13191
_journal_page_last 13200
_journal_paper_doi 10.1039/d4sc03022b
_journal_volume 15
_journal_year 2024
_chemical_absolute_configuration ad
_chemical_formula_moiety 'C146 H144 Cu4 N4 O32, C3 H7 N O, 2(H2 O), 5[C3H7NO], 6[H2O]'
_chemical_formula_sum 'C164 H202 Cu4 N10 O46'
_chemical_formula_weight 3303.50
_space_group_crystal_system monoclinic
_space_group_IT_number 4
_space_group_name_Hall 'P 2yb'
_space_group_name_H-M_alt 'P 1 21 1'
_atom_sites_solution_hydrogens mixed
_audit_creation_date 2024-06-18
_audit_creation_method
;
Olex2 1.5
(compiled 2024.02.16 svn.r378c4104 for OlexSys, GUI svn.r6928)
;
_audit_update_record
;
2024-06-25 deposited with the CCDC.	2024-07-04 downloaded from the CCDC.
;
_cell_angle_alpha 90
_cell_angle_beta 96.044(4)
_cell_angle_gamma 90
_cell_formula_units_Z 2
_cell_length_a 12.1284(9)
_cell_length_b 21.1102(19)
_cell_length_c 35.055(3)
_cell_measurement_reflns_used 9870
_cell_measurement_temperature 193.00
_cell_measurement_theta_max 50.14
_cell_measurement_theta_min 2.86
_cell_volume 8925.3(13)
_computing_cell_refinement 'SAINT V8.40B (Bruker, 2019)'
_computing_data_collection 'APEX4 V2022.1-1 (Bruker, 2022)'
_computing_data_reduction 'SAINT V8.40B (Bruker, 2019)'
_computing_molecular_graphics 'Olex2 1.5 (Dolomanov et al., 2009)'
_computing_publication_material 'Olex2 1.5 (Dolomanov et al., 2009)'
_computing_structure_refinement 'SHELXL 2019/3 (Sheldrick, 2015)'
_computing_structure_solution 'SHELXT 2018/2 (Sheldrick, 2018)'
_diffrn_ambient_temperature 193.00
_diffrn_detector CPAD
_diffrn_detector_area_resol_mean 7.41
_diffrn_detector_type 'Bruker PHOTON II'
_diffrn_measured_fraction_theta_full 0.997
_diffrn_measured_fraction_theta_max 0.997
_diffrn_measurement_device 'four-circle diffractometer'
_diffrn_measurement_device_type 'Bruker D8 VENTURE Metaljet PHOTON II'
_diffrn_measurement_method '\w and \f shutterless scans'
_diffrn_measurement_specimen_support 'nylon loop'
_diffrn_radiation_monochromator 'Helios Multi-layer Optic'
_diffrn_radiation_probe x-ray
_diffrn_radiation_type GaK\a
_diffrn_radiation_wavelength 1.34139
_diffrn_reflns_av_R_equivalents 0.0530
_diffrn_reflns_av_unetI/netI 0.1150
_diffrn_reflns_Laue_measured_fraction_full 0.997
_diffrn_reflns_Laue_measured_fraction_max 0.997
_diffrn_reflns_limit_h_max 14
_diffrn_reflns_limit_h_min -14
_diffrn_reflns_limit_k_max 25
_diffrn_reflns_limit_k_min -25
_diffrn_reflns_limit_l_max 42
_diffrn_reflns_limit_l_min -42
_diffrn_reflns_number 54062
_diffrn_reflns_point_group_measured_fraction_full 0.895
_diffrn_reflns_point_group_measured_fraction_max 0.894
_diffrn_reflns_theta_full 53.594
_diffrn_reflns_theta_max 53.906
_diffrn_reflns_theta_min 2.129
_diffrn_source MetalJet
_diffrn_source_current 2.86
_diffrn_source_power 0.19937059999999998
_diffrn_source_type 'Liquid Metal source'
_diffrn_source_voltage 69.71
_diffrn_standards_number 0
_exptl_absorpt_coefficient_mu 2.951
_exptl_absorpt_correction_T_max 0.7518
_exptl_absorpt_correction_T_min 0.6034
_exptl_absorpt_correction_type multi-scan
_exptl_absorpt_process_details
;
SADABS-2016/2 (Bruker,2016/2) was used for absorption correction.
wR2(int) was 0.0962 before and 0.0727 after correction.
The Ratio of minimum to maximum transmission is 0.8026.
The \l/2 correction factor is Not present.
;
_exptl_crystal_colour green
_exptl_crystal_colour_primary green
_exptl_crystal_density_diffrn 1.229
_exptl_crystal_description block
_exptl_crystal_F_000 3480
_exptl_crystal_size_max 0.13
_exptl_crystal_size_mid 0.12
_exptl_crystal_size_min 0.1
_refine_diff_density_max 0.396
_refine_diff_density_min -0.504
_refine_diff_density_rms 0.053
_refine_ls_abs_structure_details
;
 Refined as an inversion twin.
;
_refine_ls_abs_structure_Flack 0.382(5)
_refine_ls_extinction_method none
_refine_ls_goodness_of_fit_ref 1.001
_refine_ls_hydrogen_treatment constr
_refine_ls_matrix_type full
_refine_ls_number_parameters 1720
_refine_ls_number_reflns 29261
_refine_ls_number_restraints 104
_refine_ls_restrained_S_all 1.008
_refine_ls_R_factor_all 0.1338
_refine_ls_R_factor_gt 0.0678
_refine_ls_shift/su_max 0.001
_refine_ls_shift/su_mean 0.000
_refine_ls_structure_factor_coef Fsqd
_refine_ls_weighting_details 'w=1/[\s^2^(Fo^2^)+(0.0915P)^2^] where P=(Fo^2^+2Fc^2^)/3'
_refine_ls_weighting_scheme calc
_refine_ls_wR_factor_gt 0.1710
_refine_ls_wR_factor_ref 0.1979
_reflns_Friedel_coverage 0.744
_reflns_Friedel_fraction_full 0.788
_reflns_Friedel_fraction_max 0.786
_reflns_number_gt 14552
_reflns_number_total 29261
_reflns_threshold_expression 'I > 2\s(I)'
_cod_data_source_file d4sc03022b2.cif
_cod_data_source_block 221226lu_lgpz235213_yb_3_0m
_cod_depositor_comments
;
The following automatic conversions were performed:

data item '_diffrn_radiation_probe' value 'X-ray' was changed to
'x-ray' in accordance with the
/home/data/users/saulius/crontab/automatic-downloads/rss-feeds/RSC/lib/dictionaries/cif_core.dic
dictionary named 'cif_core.dic' version 2.4.2 last updated on
2011-04-26.

Automatic conversion script
Id: cif_fix_values 8170 2020-07-09 18:12:32Z antanas 

 Adding full bibliography for 1572083--1572100.cif.
;
_cod_original_cell_volume 8925.4(13)
_cod_database_code 1572086
_shelx_shelxl_version_number 2019/3
_shelx_space_group_comment
;
The symmetry employed for this shelxl refinement is uniquely defined
by the following loop, which should always be used as a source of
symmetry information in preference to the above space-group names.
They are only intended as comments.
;
_shelx_estimated_absorpt_t_max 0.757
_shelx_estimated_absorpt_t_min 0.700
_olex2_refinement_description
;
1. Twinned data refinement
 Scales: 0.61814
 0.38186
2. Restrained distances
 O11-C43
 1.45 with sigma of 0.01
3. Uiso/Uaniso restraints and constraints
C11 \\sim N1 \\sim C10 \\sim C13 \\sim C9 \\sim C12: within 2A with sigma of
0.01 and sigma for terminal atoms of 0.02 within 2A
N4 \\sim C145 \\sim C144 \\sim C142 \\sim C143 \\sim C141: within 2A with sigma
of 0.01 and sigma for terminal atoms of 0.02 within 2A
C148 \\sim N5 \\sim C146 \\sim C147 \\sim O34: within 2A with sigma of 0.01 and
sigma for terminal atoms of 0.02 within 2A
O9 \\sim C34: within 2A with sigma of 0.01 and sigma for terminal atoms of 0.02
within 2A
4.a Riding coordinates:
 O33(H33D,H33E)
4.b Free rotating group:
 O35(H35C,H35D)
4.c Secondary CH2 refined with riding coordinates:
 C98(H98A,H98B), C107(H10A,H10B), C134(H13A,H13B), C125(H12A,H12B), C26(H26A,
 H26B), C61(H61A,H61B), C53(H53A,H53B), C116(H11A,H11B), C44(H44A,H44B),
 C35(H35A,H35B)
4.d Aromatic/amide H refined with riding coordinates:
 C56(H56), C94(H94), C81(H81), C82(H82), C84(H84), C85(H85), C128(H128),
 C104(H104), C139(H139), C110(H110), C97(H97), C88(H88), C90(H90), C71(H71),
 C72(H72), C69(H69), C70(H70), C113(H113), C101(H101), C22(H22), C15(H15),
 C91(H91), C29(H29), C87(H87), C16(H16), C63(H63), C10(H10), C9(H9), C13(H13),
 C12(H12), C136(H136), C32(H32), C140(H140), C64(H64), C59(H59), C122(H122),
 C67(H67), C143(H143), C142(H142), C145(H145), C144(H144), C50(H50), C18(H18),
 C19(H19), C137(H137), C119(H119), C66(H66), C131(H131), C47(H47), C38(H38),
 C41(H41), C146(H146), C25(H25)
4.e Fitted hexagon refined as free rotating group:
 N3(C81,C82,C83,C84,C85), N2(C71,C72,C68,C69,C70), C11(C10,C9,N1,C13,C12),
 N4(C143,C142,C141,C145,C144)
4.f Idealised Me refined as rotating group:
 C106(H10C,H10D,H10E), C60(H60A,H60B,H60C), C133(H13C,H13D,H13E), C132(H13F,
 H13G,H13H), C105(H10F,H10G,H10H), C123(H12C,H12D,H12E), C114(H11C,H11D,H11E),
 C79(H79A,H79B,H79C), C75(H75A,H75B,H75C), C124(H12F,H12G,H12H), C115(H11F,H11G,
 H11H), C51(H51A,H51B,H51C), C149(H14A,H14B,H14C), C34(H34A,H34B,H34C),
 C52(H52A,H52B,H52C), C73(H73A,H73B,H73C), C33(H33A,H33B,H33C), C148(H14D,H14E,
 H14F), C7(H7A,H7B,H7C), C147(H14G,H14H,H14I), C42(H42A,H42B,H42C), C1(H1A,H1B,
 H1C), C3(H3A,H3B,H3C), C5(H5A,H5B,H5C), C43(H43A,H43B,H43C), C77(H77A,H77B,
 H77C)
;
_smtbx_masks_special_details
;
A solvent mask was calculated and 537 electrons were 
found in a volume of 3156\%A^3^ in 1 void per unit cell. 
This is consistent with the presence of 
5[C3H7NO], 6[H2O] per Asymmetric Unit 
which account for 520 electrons 
per unit cell.
;
_smtbx_masks_void_probe_radius 1.2
_smtbx_masks_void_truncation_radius 1.2
_olex2_submission_special_instructions 'No special instructions were received'
_site XU

loop_
_space_group_symop_operation_xyz
'x, y, z'
'-x, y+1/2, -z'

loop_
_atom_site_label
_atom_site_type_symbol
_atom_site_fract_x
_atom_site_fract_y
_atom_site_fract_z
_atom_site_U_iso_or_equiv
_atom_site_adp_type
_atom_site_occupancy
_atom_site_site_symmetry_order
_atom_site_calc_flag
_atom_site_refinement_flags_posn
_atom_site_refinement_flags_adp
_atom_site_refinement_flags_occupancy
_atom_site_disorder_assembly
_atom_site_disorder_group
Cu4 Cu 0.22569(9) 0.57384(6) 0.70005(3) 0.0579(4) Uani 1 1 d . . . . .
Cu3 Cu 0.06435(10) 0.58651(7) 0.74402(4) 0.0683(4) Uani 1 1 d . . . . .
Cu2 Cu -1.23826(12) 0.70475(9) 1.21415(4) 0.0889(5) Uani 1 1 d . . . . .
Cu1 Cu -1.39863(12) 0.68783(10) 1.25717(4) 0.0951(6) Uani 1 1 d . . . . .
O31 O 1.1103(5) 0.4622(3) 0.56998(17) 0.0603(15) Uani 1 1 d . . . . .
O20 O 0.1043(5) 0.5841(3) 0.65937(16) 0.0668(16) Uani 1 1 d . . . . .
O29 O 0.3868(4) 0.4906(3) 0.47853(19) 0.0700(17) Uani 1 1 d . . . . .
O16 O -0.8335(5) 0.6907(3) 0.88582(18) 0.0762(18) Uani 1 1 d . . . . .
O15 O -1.0923(4) 0.5987(3) 0.9934(2) 0.0727(18) Uani 1 1 d . . . . .
O30 O 0.6863(5) 0.5671(3) 0.37994(18) 0.0758(18) Uani 1 1 d . . . . .
O25 O 0.8560(5) 0.2876(3) 0.57065(18) 0.0754(18) Uani 1 1 d . . . . .
O24 O 0.3178(5) 0.5578(4) 0.74825(19) 0.082(2) Uani 1 1 d . . . . .
O21 O 0.1128(6) 0.6732(3) 0.7464(2) 0.085(2) Uani 1 1 d . . . . .
O26 O 0.7374(6) 0.1483(3) 0.43964(19) 0.087(2) Uani 1 1 d . . . . .
O32 O 1.0796(5) 0.2743(3) 0.46023(18) 0.0697(17) Uani 1 1 d . . . . .
O28 O 0.5000(6) 0.3465(3) 0.3682(2) 0.092(2) Uani 1 1 d . . . . .
O18 O 0.1835(6) 0.4817(3) 0.69940(19) 0.0753(18) Uani 1 1 d . . . . .
O14 O -0.9821(5) 0.4722(3) 0.8804(2) 0.085(2) Uani 1 1 d . . . . .
O23 O 0.1793(5) 0.5622(4) 0.78482(17) 0.082(2) Uani 1 1 d . . . . .
O10 O -0.4048(6) 0.3938(3) 0.9631(2) 0.0809(19) Uani 1 1 d . . . . .
C96 C 1.0239(6) 0.5355(4) 0.4832(2) 0.0430(19) Uani 1 1 d . . . . .
O9 O -0.3737(5) 0.5742(4) 1.07819(19) 0.0850(19) Uani 1 1 d . U . . .
C56 C -0.9469(6) 0.6696(4) 0.9751(3) 0.055(2) Uani 1 1 d . . . . .
H56 H -0.938346 0.687564 1.000112 0.066 Uiso 1 1 calc R U . . .
O19 O -0.0281(5) 0.6025(4) 0.69687(19) 0.082(2) Uani 1 1 d . . . . .
C94 C 0.8968(6) 0.5936(4) 0.4398(2) 0.054(2) Uani 1 1 d . . . . .
H94 H 0.880803 0.612748 0.415290 0.065 Uiso 1 1 calc R U . . .
N3 N 0.3633(4) 0.5655(3) 0.66466(14) 0.0597(19) Uani 1 1 d G . . . .
C81 C 0.3784(4) 0.5128(2) 0.64206(17) 0.069(3) Uani 1 1 d G . . . .
H81 H 0.330121 0.477415 0.642568 0.082 Uiso 1 1 calc R U . . .
C82 C 0.4642(5) 0.5117(2) 0.61872(16) 0.075(3) Uani 1 1 d G . . . .
H82 H 0.474553 0.475694 0.603272 0.090 Uiso 1 1 calc R U . . .
C83 C 0.5348(4) 0.5635(3) 0.61797(15) 0.057(2) Uani 1 1 d G . . . .
C84 C 0.5197(4) 0.6162(2) 0.64057(18) 0.073(3) Uani 1 1 d G . . . .
H84 H 0.567986 0.651585 0.640063 0.087 Uiso 1 1 calc R U . . .
C85 C 0.4339(5) 0.6173(2) 0.66391(16) 0.074(3) Uani 1 1 d G . . . .
H85 H 0.423555 0.653307 0.679358 0.088 Uiso 1 1 calc R U . . .
C95 C 1.0019(6) 0.5654(4) 0.4490(2) 0.052(2) Uani 1 1 d . . . . .
C98 C 1.1292(6) 0.4994(4) 0.4946(2) 0.052(2) Uani 1 1 d . . . . .
H98A H 1.175587 0.500555 0.472968 0.063 Uiso 1 1 calc R U . . .
H98B H 1.170641 0.521189 0.516609 0.063 Uiso 1 1 calc R U . . .
O22 O 0.2422(5) 0.6623(3) 0.70493(18) 0.0722(18) Uani 1 1 d . . . . .
O8 O -1.5010(5) 0.6826(5) 1.2090(2) 0.105(3) Uani 1 1 d . . . . .
C128 C 0.5404(6) 0.5577(4) 0.4653(3) 0.056(2) Uani 1 1 d . . . . .
H128 H 0.542431 0.577549 0.489732 0.067 Uiso 1 1 calc R U . . .
C104 C 1.1060(6) 0.3858(5) 0.4787(3) 0.057(2) Uani 1 1 d . . . . .
H104 H 1.119103 0.397077 0.453306 0.069 Uiso 1 1 calc R U . . .
O17 O 0.0373(6) 0.4932(4) 0.7334(2) 0.087(2) Uani 1 1 d . . . . .
O13 O -1.0508(6) 0.3763(4) 1.0225(3) 0.111(3) Uani 1 1 d . . . . .
C24 C -0.4709(6) 0.6495(4) 0.9904(3) 0.056(2) Uani 1 1 d . . . . .
C93 C 0.8180(6) 0.5944(4) 0.4644(2) 0.050(2) Uani 1 1 d . . . . .
C58 C -0.9006(7) 0.6667(4) 0.9121(3) 0.061(2) Uani 1 1 d . . . . .
C55 C -1.0251(6) 0.6226(4) 0.9673(3) 0.056(2) Uani 1 1 d . . . . .
C57 C -0.8819(6) 0.6912(4) 0.9490(2) 0.050(2) Uani 1 1 d . . . . .
C129 C 0.6165(6) 0.5754(4) 0.4396(3) 0.058(2) Uani 1 1 d . . . . .
C102 C 1.0608(6) 0.3069(4) 0.5235(3) 0.058(2) Uani 1 1 d . . . . .
C135 C 1.0851(6) 0.5735(4) 0.4211(2) 0.055(2) Uani 1 1 d . . . . .
C139 C 1.2621(7) 0.6124(5) 0.4081(3) 0.070(3) Uani 1 1 d . . . . .
H139 H 1.332153 0.629023 0.417984 0.084 Uiso 1 1 calc R U . . .
C127 C 0.4617(6) 0.5106(4) 0.4547(3) 0.055(2) Uani 1 1 d . . . . .
C30 C -0.4174(8) 0.4193(5) 1.0276(3) 0.074(3) Uani 1 1 d . . . . .
C100 C 1.0981(6) 0.4144(4) 0.5424(3) 0.058(2) Uani 1 1 d . . . . .
C99 C 1.1118(6) 0.4316(4) 0.5053(2) 0.051(2) Uani 1 1 d . . . . .
C112 C 0.7683(7) 0.1811(4) 0.4721(2) 0.057(2) Uani 1 1 d . . . . .
C92 C 0.8421(6) 0.5652(4) 0.5004(2) 0.048(2) Uani 1 1 d . . . . .
N5 N 0.3030(8) 0.4910(5) 0.9472(4) 0.104(3) Uani 1 1 d . U . . .
C23 C -0.5048(6) 0.6667(4) 0.9527(3) 0.048(2) Uani 1 1 d . . . . .
C110 C 0.7108(7) 0.2401(4) 0.5231(3) 0.061(2) Uani 1 1 d . . . . .
H110 H 0.652900 0.256864 0.536316 0.073 Uiso 1 1 calc R U . . .
C97 C 0.9449(6) 0.5370(4) 0.5089(2) 0.050(2) Uani 1 1 d . . . . .
H97 H 0.961891 0.517833 0.533303 0.060 Uiso 1 1 calc R U . . .
C21 C -0.6774(6) 0.7075(4) 0.9721(2) 0.051(2) Uani 1 1 d . . . . .
C14 C -0.8567(7) 0.7034(6) 1.1000(3) 0.072(3) Uani 1 1 d . . . . .
C88 C 0.7387(6) 0.5107(4) 0.5486(3) 0.058(2) Uani 1 1 d . . . . .
H88 H 0.768584 0.471838 0.540762 0.069 Uiso 1 1 calc R U . . .
C103 C 1.0825(7) 0.3241(4) 0.4858(3) 0.058(2) Uani 1 1 d . . . . .
C89 C 0.7656(6) 0.5662(4) 0.5315(2) 0.0465(19) Uani 1 1 d . . . . .
C130 C 0.6107(8) 0.5470(5) 0.4037(3) 0.064(2) Uani 1 1 d . . . . .
C121 C 0.4823(7) 0.3265(5) 0.4045(3) 0.067(3) Uani 1 1 d . . . . .
C111 C 0.6848(7) 0.2063(4) 0.4911(3) 0.061(2) Uani 1 1 d . . . . .
C90 C 0.7258(6) 0.6235(4) 0.5455(2) 0.053(2) Uani 1 1 d . . . . .
H90 H 0.747878 0.662704 0.535340 0.063 Uiso 1 1 calc R U . . .
C86 C 0.6217(6) 0.5645(4) 0.5887(2) 0.057(2) Uani 1 1 d . . . . .
C20 C -0.6472(6) 0.6891(4) 1.0094(2) 0.052(2) Uani 1 1 d . . . . .
C138 C 1.2419(8) 0.6037(5) 0.3692(3) 0.070(3) Uani 1 1 d . . . . .
C108 C 0.9056(7) 0.2278(4) 0.5182(3) 0.054(2) Uani 1 1 d . . . . .
N2 N -0.0697(4) 0.6004(4) 0.77940(15) 0.079(2) Uani 1 1 d G . . . .
C71 C -0.0938(6) 0.6623(3) 0.7892(2) 0.107(4) Uani 1 1 d G . . . .
H71 H -0.057906 0.696685 0.778141 0.128 Uiso 1 1 calc R U . . .
C72 C -0.1704(6) 0.6739(3) 0.8152(2) 0.098(4) Uani 1 1 d G . . . .
H72 H -0.186904 0.716199 0.821896 0.118 Uiso 1 1 calc R U . . .
C68 C -0.2230(5) 0.6236(3) 0.83138(17) 0.072(3) Uani 1 1 d G . . . .
C69 C -0.1989(5) 0.5617(3) 0.82157(17) 0.073(3) Uani 1 1 d G . . . .
H69 H -0.234832 0.527304 0.832634 0.088 Uiso 1 1 calc R U . . .
C70 C -0.1223(5) 0.5501(3) 0.79558(18) 0.080(3) Uani 1 1 d G . . . .
H70 H -0.105834 0.507789 0.788879 0.097 Uiso 1 1 calc R U . . .
C113 C 0.8798(7) 0.1932(4) 0.4857(2) 0.055(2) Uani 1 1 d . . . . .
H113 H 0.937374 0.177060 0.472023 0.066 Uiso 1 1 calc R U . . .
C101 C 1.0700(7) 0.3521(4) 0.5520(3) 0.059(2) Uani 1 1 d . . . . .
H101 H 1.057637 0.341566 0.577518 0.071 Uiso 1 1 calc R U . . .
C54 C -1.0401(6) 0.5953(5) 0.9313(3) 0.063(2) Uani 1 1 d . . . . .
O11 O -0.6147(8) 0.3813(5) 1.0787(3) 0.128(3) Uani 1 1 d D . . . .
C22 C -0.6048(6) 0.6956(4) 0.9453(2) 0.052(2) Uani 1 1 d . . . . .
H22 H -0.626357 0.708586 0.919703 0.062 Uiso 1 1 calc R U . . .
O7 O -1.3593(6) 0.6942(4) 1.17326(18) 0.102(3) Uani 1 1 d . . . . .
C15 C -0.8269(8) 0.7578(5) 1.0808(3) 0.071(3) Uani 1 1 d . . . . .
H15 H -0.854030 0.798081 1.087447 0.086 Uiso 1 1 calc R U . . .
C107 C 1.0271(8) 0.2399(4) 0.5323(3) 0.072(3) Uani 1 1 d . . . . .
H10A H 1.039187 0.232647 0.560293 0.086 Uiso 1 1 calc R U . . .
H10B H 1.074217 0.209709 0.519717 0.086 Uiso 1 1 calc R U . . .
C91 C 0.6547(6) 0.6233(4) 0.5740(2) 0.056(2) Uani 1 1 d . . . . .
H91 H 0.628583 0.662008 0.583616 0.067 Uiso 1 1 calc R U . . .
C109 C 0.8218(8) 0.2517(4) 0.5377(3) 0.066(2) Uani 1 1 d . . . . .
C62 C -0.4309(7) 0.6563(5) 0.9213(3) 0.062(2) Uani 1 1 d . . . . .
C27 C -0.3719(7) 0.5493(4) 1.0133(3) 0.058(2) Uani 1 1 d . . . . .
C29 C -0.4047(8) 0.4654(5) 1.0578(3) 0.074(3) Uani 1 1 d . . . . .
H29 H -0.410149 0.453528 1.083678 0.089 Uiso 1 1 calc R U . . .
O12 O -0.7420(7) 0.2677(4) 0.9431(3) 0.117(3) Uani 1 1 d . . . . .
C87 C 0.6680(7) 0.5108(5) 0.5774(2) 0.061(2) Uani 1 1 d . . . . .
H87 H 0.652037 0.471949 0.589313 0.074 Uiso 1 1 calc R U . . .
C16 C -0.7570(7) 0.7524(5) 1.0518(3) 0.062(2) Uani 1 1 d . . . . .
H16 H -0.737171 0.789598 1.038919 0.075 Uiso 1 1 calc R U . . .
C63 C -0.4536(7) 0.6065(5) 0.8962(3) 0.069(3) Uani 1 1 d . . . . .
H63 H -0.515559 0.579934 0.898843 0.083 Uiso 1 1 calc R U . . .
C120 C 0.4187(7) 0.3664(4) 0.4250(4) 0.070(3) Uani 1 1 d . . . . .
C134 C 0.7053(6) 0.6261(4) 0.4517(3) 0.055(2) Uani 1 1 d . . . . .
H13A H 0.681664 0.651570 0.473081 0.066 Uiso 1 1 calc R U . . .
H13B H 0.713093 0.654922 0.429843 0.066 Uiso 1 1 calc R U . . .
C125 C 0.3746(6) 0.4285(4) 0.4092(3) 0.066(3) Uani 1 1 d . . . . .
H12A H 0.358688 0.425130 0.380990 0.079 Uiso 1 1 calc R U . . .
H12B H 0.304242 0.438313 0.419905 0.079 Uiso 1 1 calc R U . . .
C26 C -0.3591(7) 0.6183(5) 1.0040(3) 0.067(3) Uani 1 1 d . . . . .
H26A H -0.308760 0.622505 0.983665 0.080 Uiso 1 1 calc R U . . .
H26B H -0.324822 0.640697 1.027069 0.080 Uiso 1 1 calc R U . . .
C11 C -0.9498(6) 0.7046(5) 1.1251(2) 0.116(4) Uani 1 1 d G U . . .
C10 C -0.9703(7) 0.7601(4) 1.1445(3) 0.127(4) Uani 1 1 d G U . . .
H10 H -0.929068 0.797316 1.140464 0.153 Uiso 1 1 calc R U . . .
C9 C -1.0511(7) 0.7611(4) 1.1698(3) 0.132(4) Uani 1 1 d G U . . .
H9 H -1.065179 0.799012 1.183062 0.158 Uiso 1 1 calc R U . . .
N1 N -1.1115(6) 0.7066(5) 1.1757(2) 0.129(3) Uani 1 1 d G U . . .
C13 C -1.0909(7) 0.6511(4) 1.1563(3) 0.156(4) Uani 1 1 d G U . . .
H13 H -1.132159 0.613917 1.160325 0.187 Uiso 1 1 calc R U . . .
C12 C -1.0101(8) 0.6501(4) 1.1310(3) 0.151(4) Uani 1 1 d G U . . .
H12 H -0.996048 0.612219 1.117726 0.182 Uiso 1 1 calc R U . . .
O6 O -1.3642(7) 0.5937(4) 1.2499(3) 0.124(3) Uani 1 1 d . . . . .
O5 O -1.2290(8) 0.6091(5) 1.2158(3) 0.144(4) Uani 1 1 d . . . . .
O27 O 0.4286(5) 0.2741(4) 0.5144(2) 0.091(2) Uani 1 1 d . . . . .
C136 C 1.0638(7) 0.5626(5) 0.3812(3) 0.073(3) Uani 1 1 d . . . . .
H136 H 0.994864 0.544880 0.371035 0.087 Uiso 1 1 calc R U . . .
C32 C -0.3797(7) 0.5043(6) 0.9833(3) 0.077(3) Uani 1 1 d . . . . .
H32 H -0.372183 0.517536 0.957842 0.093 Uiso 1 1 calc R U . . .
C80 C 0.2770(10) 0.5533(5) 0.7804(3) 0.075(3) Uani 1 1 d . . . . .
C140 C 1.1875(6) 0.5986(4) 0.4332(2) 0.055(2) Uani 1 1 d . . . . .
H140 H 1.206555 0.606503 0.459707 0.066 Uiso 1 1 calc R U . . .
O1 O -1.2711(7) 0.7911(5) 1.2177(2) 0.102(3) Uani 1 1 d . . . . .
C28 C -0.3841(7) 0.5285(5) 1.0482(3) 0.064(3) Uani 1 1 d . . . . .
C64 C -0.3875(7) 0.5948(6) 0.8674(3) 0.080(3) Uani 1 1 d . . . . .
H64 H -0.402753 0.559819 0.850565 0.096 Uiso 1 1 calc R U . . .
C74 C 0.1049(9) 0.4614(5) 0.7156(3) 0.076(3) Uani 1 1 d . . . . .
C59 C -0.9781(7) 0.6191(5) 0.9024(3) 0.073(3) Uani 1 1 d . . . . .
H59 H -0.989178 0.603002 0.876945 0.088 Uiso 1 1 calc R U . . .
C122 C 0.5240(7) 0.2705(5) 0.4226(3) 0.073(3) Uani 1 1 d . . . . .
H122 H 0.565890 0.242577 0.408515 0.087 Uiso 1 1 calc R U . . .
C67 C -0.3397(7) 0.6946(5) 0.9182(3) 0.077(3) Uani 1 1 d . . . . .
H67 H -0.322043 0.727305 0.936449 0.093 Uiso 1 1 calc R U . . .
N4 N 1.4740(5) 0.6616(4) 0.29285(18) 0.127(3) Uani 1 1 d G U . . .
C143 C 1.3958(7) 0.6153(5) 0.28164(17) 0.142(4) Uani 1 1 d G U . . .
H143 H 1.392376 0.597581 0.256636 0.171 Uiso 1 1 calc R U . . .
C142 C 1.3225(7) 0.5950(5) 0.3070(2) 0.147(4) Uani 1 1 d G U . . .
H142 H 1.269054 0.563300 0.299359 0.176 Uiso 1 1 calc R U . . .
C141 C 1.3275(6) 0.6209(5) 0.3436(2) 0.121(4) Uani 1 1 d G U . . .
C145 C 1.4058(7) 0.6672(5) 0.35481(17) 0.133(4) Uani 1 1 d G U . . .
H145 H 1.409168 0.684939 0.379814 0.159 Uiso 1 1 calc R U . . .
C144 C 1.4790(6) 0.6876(4) 0.3294(2) 0.133(4) Uani 1 1 d G U . . .
H144 H 1.532492 0.719222 0.337091 0.159 Uiso 1 1 calc R U . . .
C17 C -0.7173(6) 0.6972(5) 1.0418(3) 0.066(3) Uani 1 1 d . . . . .
C49 C -0.9959(7) 0.4461(5) 0.9160(3) 0.065(3) Uani 1 1 d . . . . .
C31 C -0.3985(7) 0.4405(6) 0.9910(3) 0.072(3) Uani 1 1 d . . . . .
C106 C 1.0932(9) 0.4450(5) 0.6072(3) 0.091(3) Uani 1 1 d . . . . .
H10C H 1.025994 0.419122 0.606675 0.136 Uiso 1 1 calc R U . . .
H10D H 1.084488 0.483257 0.622495 0.136 Uiso 1 1 calc R U . . .
H10E H 1.156957 0.420653 0.618723 0.136 Uiso 1 1 calc R U . . .
C76 C 0.0074(8) 0.5976(5) 0.6646(3) 0.066(3) Uani 1 1 d . . . . .
C126 C 0.4549(6) 0.4811(4) 0.4186(3) 0.058(2) Uani 1 1 d . . . . .
C61 C -0.7916(6) 0.7387(4) 0.9596(3) 0.056(2) Uani 1 1 d . . . . .
H61A H -0.812969 0.765550 0.980786 0.067 Uiso 1 1 calc R U . . .
H61B H -0.784401 0.766607 0.937271 0.067 Uiso 1 1 calc R U . . .
C50 C -0.9479(8) 0.3911(5) 0.9301(4) 0.083(3) Uani 1 1 d . . . . .
H50 H -0.900958 0.368554 0.914822 0.099 Uiso 1 1 calc R U . . .
C40 C -0.7128(9) 0.2995(6) 0.9743(4) 0.080(3) Uani 1 1 d . . . . .
C65 C -0.2978(8) 0.6348(5) 0.8630(3) 0.072(3) Uani 1 1 d . . . . .
C18 C -0.7450(7) 0.6431(4) 1.0619(3) 0.059(2) Uani 1 1 d . . . . .
H18 H -0.713991 0.603498 1.055928 0.071 Uiso 1 1 calc R U . . .
C53 C -1.1213(7) 0.5413(5) 0.9218(3) 0.074(3) Uani 1 1 d . . . . .
H53A H -1.139899 0.538320 0.893696 0.089 Uiso 1 1 calc R U . . .
H53B H -1.190527 0.549202 0.933684 0.089 Uiso 1 1 calc R U . . .
C60 C -1.0721(7) 0.6169(5) 1.0310(3) 0.071(3) Uani 1 1 d . . . . .
H60A H -1.068085 0.663265 1.032400 0.106 Uiso 1 1 calc R U . . .
H60B H -1.001574 0.598785 1.042082 0.106 Uiso 1 1 calc R U . . .
H60C H -1.132127 0.601857 1.045269 0.106 Uiso 1 1 calc R U . . .
C133 C 0.4088(8) 0.5065(6) 0.5188(3) 0.088(3) Uani 1 1 d . . . . .
H13C H 0.396282 0.551921 0.522247 0.133 Uiso 1 1 calc R U . . .
H13D H 0.485970 0.496176 0.527740 0.133 Uiso 1 1 calc R U . . .
H13E H 0.359104 0.482242 0.533531 0.133 Uiso 1 1 calc R U . . .
C19 C -0.8157(7) 0.6457(5) 1.0903(3) 0.070(3) Uani 1 1 d . . . . .
H19 H -0.835720 0.608115 1.102805 0.085 Uiso 1 1 calc R U . . .
O2 O -1.4036(8) 0.7775(6) 1.2554(3) 0.127(4) Uani 1 1 d . . . . .
C137 C 1.1410(8) 0.5771(6) 0.3572(3) 0.085(3) Uani 1 1 d . . . . .
H137 H 1.124261 0.568273 0.330658 0.101 Uiso 1 1 calc R U . . .
C37 C -0.6500(10) 0.3565(5) 1.0432(3) 0.076(3) Uani 1 1 d . . . . .
O3 O -1.1447(6) 0.7062(6) 1.2632(3) 0.143(4) Uani 1 1 d . . . . .
C78 C 0.1863(10) 0.6940(6) 0.7259(3) 0.086(3) Uani 1 1 d . . . . .
C117 C 0.5075(8) 0.2542(4) 0.4594(3) 0.069(3) Uani 1 1 d . . . . .
O4 O -1.2807(6) 0.6876(5) 1.2994(2) 0.132(4) Uani 1 1 d . . . . .
C132 C 0.6768(10) 0.5408(6) 0.3433(3) 0.097(4) Uani 1 1 d . . . . .
H13F H 0.716489 0.567316 0.326303 0.145 Uiso 1 1 calc R U . . .
H13G H 0.598377 0.538293 0.333281 0.145 Uiso 1 1 calc R U . . .
H13H H 0.708945 0.498119 0.344492 0.145 Uiso 1 1 calc R U . . .
C119 C 0.4002(7) 0.3477(5) 0.4617(3) 0.065(3) Uani 1 1 d . . . . .
H119 H 0.353850 0.373277 0.475570 0.078 Uiso 1 1 calc R U . . .
C66 C -0.2742(8) 0.6855(5) 0.8888(3) 0.077(3) Uani 1 1 d . . . . .
H66 H -0.213907 0.713218 0.885902 0.093 Uiso 1 1 calc R U . . .
C45 C -0.9653(9) 0.3667(5) 0.9661(4) 0.084(3) Uani 1 1 d . . . . .
C131 C 0.5287(7) 0.4998(5) 0.3936(3) 0.066(3) Uani 1 1 d . . . . .
H131 H 0.524951 0.480775 0.368896 0.080 Uiso 1 1 calc R U . . .
C47 C -1.0872(7) 0.4556(5) 0.9720(3) 0.077(3) Uani 1 1 d . . . . .
H47 H -1.138062 0.477479 0.986080 0.093 Uiso 1 1 calc R U . . .
C46 C -1.0363(9) 0.4023(6) 0.9869(4) 0.087(3) Uani 1 1 d . . . . .
C105 C 1.1155(8) 0.2887(5) 0.4230(3) 0.085(3) Uani 1 1 d . . . . .
H10F H 1.078618 0.259976 0.403730 0.128 Uiso 1 1 calc R U . . .
H10G H 1.195983 0.283188 0.424073 0.128 Uiso 1 1 calc R U . . .
H10H H 1.096086 0.332558 0.416092 0.128 Uiso 1 1 calc R U . . .
C123 C 0.5591(13) 0.3078(7) 0.3436(3) 0.137(6) Uani 1 1 d . . . . .
H12C H 0.550226 0.325246 0.317587 0.206 Uiso 1 1 calc R U . . .
H12D H 0.529567 0.264581 0.343272 0.206 Uiso 1 1 calc R U . . .
H12E H 0.637964 0.307141 0.353248 0.206 Uiso 1 1 calc R U . . .
C116 C 0.5647(8) 0.1954(4) 0.4769(3) 0.074(3) Uani 1 1 d . . . . .
H11A H 0.524970 0.180788 0.498496 0.089 Uiso 1 1 calc R U . . .
H11B H 0.559954 0.161288 0.457360 0.089 Uiso 1 1 calc R U . . .
C114 C 0.8173(9) 0.1292(5) 0.4167(3) 0.087(3) Uani 1 1 d . . . . .
H11C H 0.790320 0.092405 0.401498 0.130 Uiso 1 1 calc R U . . .
H11D H 0.885283 0.117844 0.432919 0.130 Uiso 1 1 calc R U . . .
H11E H 0.833086 0.163929 0.399532 0.130 Uiso 1 1 calc R U . . .
C79 C 0.3626(10) 0.5359(7) 0.8141(3) 0.115(4) Uani 1 1 d . . . . .
H79A H 0.423914 0.512604 0.804460 0.173 Uiso 1 1 calc R U . . .
H79B H 0.327531 0.509282 0.832260 0.173 Uiso 1 1 calc R U . . .
H79C H 0.391133 0.574609 0.826987 0.173 Uiso 1 1 calc R U . . .
C38 C -0.7612(12) 0.3430(6) 1.0306(4) 0.102(4) Uani 1 1 d . . . . .
H38 H -0.817051 0.352485 1.046797 0.122 Uiso 1 1 calc R U . . .
C75 C -0.0769(9) 0.6067(7) 0.6294(3) 0.105(4) Uani 1 1 d . . . . .
H75A H -0.104026 0.650495 0.628747 0.158 Uiso 1 1 calc R U . . .
H75B H -0.139265 0.577628 0.630866 0.158 Uiso 1 1 calc R U . . .
H75C H -0.041408 0.597971 0.606138 0.158 Uiso 1 1 calc R U . . .
C39 C -0.7892(8) 0.3173(5) 0.9966(4) 0.079(3) Uani 1 1 d . . . . .
C36 C -0.5695(10) 0.3390(5) 1.0233(3) 0.082(3) Uani 1 1 d . . . . .
C124 C 0.3743(10) 0.3162(7) 0.5386(3) 0.116(5) Uani 1 1 d . . . . .
H12F H 0.293898 0.313346 0.532128 0.175 Uiso 1 1 calc R U . . .
H12G H 0.398836 0.359693 0.534698 0.175 Uiso 1 1 calc R U . . .
H12H H 0.393234 0.304145 0.565501 0.175 Uiso 1 1 calc R U . . .
C41 C -0.5992(9) 0.3078(5) 0.9890(4) 0.092(3) Uani 1 1 d . . . . .
H41 H -0.542814 0.291582 0.974830 0.110 Uiso 1 1 calc R U . . .
C8 C -1.4654(9) 0.6885(6) 1.1781(3) 0.088(3) Uani 1 1 d . . . . .
O34 O 0.3473(9) 0.4386(5) 0.8969(3) 0.143(3) Uani 1 1 d . U . . .
C146 C 0.3518(12) 0.4443(7) 0.9325(5) 0.125(4) Uani 1 1 d . U . . .
H146 H 0.391354 0.414056 0.948750 0.150 Uiso 1 1 calc R U . . .
C115 C 0.7761(11) 0.3160(7) 0.5894(3) 0.119(5) Uani 1 1 d . . . . .
H11F H 0.728180 0.341663 0.571199 0.179 Uiso 1 1 calc R U . . .
H11G H 0.811251 0.343157 0.609812 0.179 Uiso 1 1 calc R U . . .
H11H H 0.731643 0.283439 0.600537 0.179 Uiso 1 1 calc R U . . .
C44 C -0.9141(9) 0.3071(5) 0.9795(4) 0.100(4) Uani 1 1 d . . . . .
H44A H -0.916808 0.276838 0.957799 0.120 Uiso 1 1 calc R U . . .
H44B H -0.956455 0.288623 0.999386 0.120 Uiso 1 1 calc R U . . .
O33 O 0.4385(14) 0.3561(6) 0.8503(4) 0.221(6) Uani 1 1 d . . . . .
H33D H 0.483249 0.367060 0.870222 0.332 Uiso 1 1 d R U . . .
H33E H 0.429709 0.390410 0.836622 0.332 Uiso 1 1 d R U . . .
C51 C -0.8431(11) 0.6650(8) 0.8494(4) 0.134(6) Uani 1 1 d . . . . .
H51A H -0.790666 0.685975 0.834040 0.201 Uiso 1 1 calc R U . . .
H51B H -0.918816 0.671228 0.837196 0.201 Uiso 1 1 calc R U . . .
H51C H -0.826534 0.619588 0.850996 0.201 Uiso 1 1 calc R U . . .
C149 C -0.9201(10) 0.4404(7) 0.8559(4) 0.122(5) Uani 1 1 d . . . . .
H14A H -0.927529 0.461472 0.830868 0.183 Uiso 1 1 calc R U . . .
H14B H -0.946545 0.396635 0.852909 0.183 Uiso 1 1 calc R U . . .
H14C H -0.842077 0.440441 0.866528 0.183 Uiso 1 1 calc R U . . .
C34 C -0.3606(16) 0.5506(8) 1.1153(4) 0.161(6) Uani 1 1 d . U . . .
H34A H -0.424076 0.523731 1.119452 0.242 Uiso 1 1 calc R U . . .
H34B H -0.356086 0.585907 1.133547 0.242 Uiso 1 1 calc R U . . .
H34C H -0.292278 0.525560 1.119095 0.242 Uiso 1 1 calc R U . . .
C52 C -1.1103(11) 0.4151(7) 1.0464(4) 0.122(5) Uani 1 1 d . . . . .
H52A H -1.189400 0.414277 1.037128 0.183 Uiso 1 1 calc R U . . .
H52B H -1.082811 0.458691 1.045894 0.183 Uiso 1 1 calc R U . . .
H52C H -1.099868 0.399011 1.072804 0.183 Uiso 1 1 calc R U . . .
O35 O -0.3870(12) 0.4356(7) 0.8264(5) 0.203(5) Uani 1 1 d G . . . .
H35C H -0.317505 0.443359 0.833693 0.304 Uiso 1 1 d G U . . .
H35D H -0.396903 0.394985 0.823925 0.304 Uiso 1 1 d G U . . .
C73 C 0.0815(11) 0.3898(6) 0.7109(4) 0.120(4) Uani 1 1 d . . . . .
H73A H 0.002291 0.381928 0.711964 0.180 Uiso 1 1 calc R U . . .
H73B H 0.124405 0.366654 0.731718 0.180 Uiso 1 1 calc R U . . .
H73C H 0.103076 0.375478 0.686198 0.180 Uiso 1 1 calc R U . . .
C33 C -0.3773(10) 0.4093(6) 0.9272(4) 0.115(5) Uani 1 1 d . . . . .
H33A H -0.386237 0.371989 0.910473 0.172 Uiso 1 1 calc R U . . .
H33B H -0.300009 0.423585 0.929059 0.172 Uiso 1 1 calc R U . . .
H33C H -0.425937 0.443296 0.916347 0.172 Uiso 1 1 calc R U . . .
C148 C 0.2966(14) 0.4986(8) 0.9903(5) 0.164(6) Uani 1 1 d . U . . .
H14D H 0.300648 0.456790 1.002548 0.246 Uiso 1 1 calc R U . . .
H14E H 0.226387 0.519010 0.994613 0.246 Uiso 1 1 calc R U . . .
H14F H 0.358568 0.524777 1.001376 0.246 Uiso 1 1 calc R U . . .
C7 C -1.5467(10) 0.6880(9) 1.1425(3) 0.145(6) Uani 1 1 d . . . . .
H7A H -1.618722 0.672710 1.148970 0.217 Uiso 1 1 calc R U . . .
H7B H -1.519346 0.659939 1.123334 0.217 Uiso 1 1 calc R U . . .
H7C H -1.554847 0.731037 1.132129 0.217 Uiso 1 1 calc R U . . .
C2 C -1.3424(16) 0.8111(8) 1.2382(5) 0.126(6) Uani 1 1 d . . . . .
C147 C 0.2481(11) 0.5422(6) 0.9271(5) 0.146(5) Uani 1 1 d . U . . .
H14G H 0.250683 0.536376 0.899467 0.219 Uiso 1 1 calc R U . . .
H14H H 0.284950 0.582061 0.935186 0.219 Uiso 1 1 calc R U . . .
H14I H 0.170626 0.543683 0.932690 0.219 Uiso 1 1 calc R U . . .
C42 C -0.6633(10) 0.2553(7) 0.9168(4) 0.124(5) Uani 1 1 d . . . . .
H42A H -0.696178 0.227072 0.896491 0.187 Uiso 1 1 calc R U . . .
H42B H -0.597675 0.235153 0.930276 0.187 Uiso 1 1 calc R U . . .
H42C H -0.641754 0.295261 0.905349 0.187 Uiso 1 1 calc R U . . .
C4 C -1.1792(11) 0.7032(8) 1.2953(4) 0.121(5) Uani 1 1 d . . . . .
C1 C -1.3654(13) 0.8818(8) 1.2442(7) 0.197(9) Uani 1 1 d . . . . .
H1A H -1.445248 0.889760 1.239309 0.295 Uiso 1 1 calc R U . . .
H1B H -1.326040 0.906997 1.226500 0.295 Uiso 1 1 calc R U . . .
H1C H -1.339648 0.893645 1.270698 0.295 Uiso 1 1 calc R U . . .
C48 C -1.0661(7) 0.4773(5) 0.9378(3) 0.074(3) Uani 1 1 d . . . . .
C35 C -0.4469(10) 0.3532(5) 1.0361(4) 0.095(3) Uani 1 1 d . . . . .
H35A H -0.431797 0.345554 1.064044 0.114 Uiso 1 1 calc R U . . .
H35B H -0.399742 0.323934 1.022843 0.114 Uiso 1 1 calc R U . . .
C25 C -0.5433(7) 0.6600(4) 1.0176(3) 0.066(3) Uani 1 1 d . . . . .
H25 H -0.521707 0.646923 1.043235 0.080 Uiso 1 1 calc R U . . .
C6 C -1.2927(13) 0.5754(8) 1.2332(4) 0.124(5) Uani 1 1 d . . . . .
C3 C -1.1068(12) 0.7079(11) 1.3326(4) 0.188(9) Uani 1 1 d . . . . .
H3A H -1.028937 0.710207 1.327532 0.282 Uiso 1 1 calc R U . . .
H3B H -1.117869 0.670430 1.348253 0.282 Uiso 1 1 calc R U . . .
H3C H -1.126226 0.746039 1.346305 0.282 Uiso 1 1 calc R U . . .
C5 C -1.2773(19) 0.5022(9) 1.2321(7) 0.241(13) Uani 1 1 d . . . . .
H5A H -1.289747 0.484113 1.256990 0.361 Uiso 1 1 calc R U . . .
H5B H -1.201768 0.492311 1.226381 0.361 Uiso 1 1 calc R U . . .
H5C H -1.330680 0.484086 1.212074 0.361 Uiso 1 1 calc R U . . .
C43 C -0.6990(12) 0.4003(10) 1.1004(4) 0.197(10) Uani 1 1 d D . . . .
H43A H -0.758451 0.420588 1.083561 0.296 Uiso 1 1 calc R U . . .
H43B H -0.669267 0.430457 1.120085 0.296 Uiso 1 1 calc R U . . .
H43C H -0.728620 0.363219 1.112669 0.296 Uiso 1 1 calc R U . . .
C118 C 0.4459(7) 0.2939(5) 0.4788(3) 0.069(3) Uani 1 1 d . . . . .
C77 C 0.2157(11) 0.7654(5) 0.7306(4) 0.120(5) Uani 1 1 d . . . . .
H77A H 0.263390 0.771836 0.754621 0.179 Uiso 1 1 calc R U . . .
H77B H 0.147430 0.790090 0.731123 0.179 Uiso 1 1 calc R U . . .
H77C H 0.254715 0.779269 0.708971 0.179 Uiso 1 1 calc R U . . .

loop_
_atom_site_aniso_label
_atom_site_aniso_U_11
_atom_site_aniso_U_22
_atom_site_aniso_U_33
_atom_site_aniso_U_23
_atom_site_aniso_U_13
_atom_site_aniso_U_12
Cu4 0.0475(7) 0.0739(9) 0.0555(7) 0.0007(7) 0.0208(6) 0.0014(7)
Cu3 0.0494(7) 0.0943(11) 0.0646(8) 0.0006(8) 0.0224(6) 0.0072(7)
Cu2 0.0692(9) 0.1225(15) 0.0828(10) 0.0266(10) 0.0444(8) 0.0138(9)
Cu1 0.0614(9) 0.1539(18) 0.0764(10) 0.0296(11) 0.0372(8) 0.0026(10)
O31 0.068(4) 0.054(4) 0.061(4) -0.001(3) 0.011(3) -0.004(3)
O20 0.055(3) 0.079(4) 0.067(4) -0.003(3) 0.014(3) 0.004(3)
O29 0.033(3) 0.091(5) 0.089(5) -0.012(4) 0.018(3) -0.005(3)
O16 0.062(4) 0.101(5) 0.070(4) 0.002(4) 0.029(3) -0.012(4)
O15 0.042(3) 0.091(5) 0.089(5) 0.004(4) 0.025(3) -0.015(3)
O30 0.072(4) 0.097(5) 0.060(4) 0.015(4) 0.012(3) -0.020(4)
O25 0.068(4) 0.092(5) 0.071(4) -0.026(4) 0.032(3) -0.013(4)
O24 0.055(4) 0.121(6) 0.072(4) 0.008(4) 0.014(3) 0.010(4)
O21 0.081(4) 0.087(5) 0.094(5) -0.018(4) 0.048(4) 0.000(4)
O26 0.094(5) 0.097(5) 0.078(5) -0.026(4) 0.041(4) -0.033(4)
O32 0.069(4) 0.063(4) 0.081(4) -0.014(4) 0.029(3) -0.009(3)
O28 0.089(5) 0.081(5) 0.108(6) -0.003(5) 0.023(4) 0.003(4)
O18 0.073(4) 0.064(4) 0.090(5) 0.009(4) 0.015(4) 0.005(4)
O14 0.074(4) 0.065(4) 0.119(6) -0.016(4) 0.025(4) -0.002(4)
O23 0.056(4) 0.119(6) 0.071(4) -0.007(4) 0.014(3) 0.022(4)
O10 0.083(5) 0.084(5) 0.079(5) -0.014(4) 0.023(4) 0.024(4)
C96 0.037(4) 0.037(4) 0.058(5) 0.003(4) 0.019(4) -0.003(3)
O9 0.093(5) 0.086(5) 0.078(5) 0.004(4) 0.015(4) 0.004(4)
C56 0.039(4) 0.052(5) 0.075(6) -0.002(5) 0.011(4) 0.016(4)
O19 0.054(4) 0.113(6) 0.081(5) -0.004(4) 0.018(3) 0.014(4)
C94 0.047(5) 0.053(5) 0.067(5) 0.021(4) 0.028(4) 0.013(4)
N3 0.051(4) 0.074(5) 0.059(4) -0.005(4) 0.027(3) -0.008(4)
C81 0.052(5) 0.063(6) 0.096(7) -0.006(6) 0.035(5) -0.002(5)
C82 0.053(5) 0.086(8) 0.093(7) -0.005(6) 0.037(5) -0.010(5)
C83 0.041(4) 0.075(6) 0.057(5) 0.009(5) 0.015(4) 0.011(5)
C84 0.077(6) 0.064(6) 0.083(7) -0.012(5) 0.039(6) -0.005(5)
C85 0.068(6) 0.071(7) 0.091(7) -0.013(6) 0.055(6) -0.002(5)
C95 0.047(5) 0.051(5) 0.064(5) 0.009(5) 0.028(4) -0.009(4)
C98 0.032(4) 0.057(5) 0.073(6) 0.006(5) 0.025(4) -0.003(4)
O22 0.066(4) 0.077(5) 0.081(4) -0.008(4) 0.040(4) 0.001(3)
O8 0.062(4) 0.164(8) 0.092(5) 0.024(5) 0.022(4) -0.015(5)
C128 0.037(4) 0.045(5) 0.084(6) -0.004(5) 0.001(4) 0.004(4)
C104 0.046(5) 0.063(6) 0.068(6) 0.009(5) 0.029(4) -0.005(4)
O17 0.082(5) 0.084(5) 0.098(5) -0.006(4) 0.015(4) -0.024(4)
O13 0.082(5) 0.099(6) 0.160(8) 0.032(6) 0.049(5) -0.001(4)
C24 0.037(4) 0.057(6) 0.079(7) 0.007(5) 0.024(5) 0.006(4)
C93 0.031(4) 0.050(5) 0.069(6) -0.005(4) 0.006(4) -0.003(4)
C58 0.050(5) 0.052(6) 0.087(7) 0.003(5) 0.025(5) 0.014(5)
C55 0.035(4) 0.068(6) 0.067(6) 0.000(5) 0.009(4) 0.001(4)
C57 0.032(4) 0.051(5) 0.068(6) 0.004(5) 0.014(4) -0.003(4)
C129 0.036(4) 0.047(5) 0.092(7) 0.018(5) 0.009(5) 0.010(4)
C102 0.040(5) 0.052(6) 0.085(7) 0.009(5) 0.026(5) -0.002(4)
C135 0.046(5) 0.058(5) 0.064(6) 0.006(5) 0.026(4) -0.003(4)
C139 0.054(5) 0.078(7) 0.082(7) 0.002(6) 0.030(5) -0.003(5)
C127 0.031(4) 0.061(6) 0.071(6) 0.009(5) 0.001(4) 0.018(4)
C30 0.076(7) 0.056(6) 0.093(8) 0.003(6) 0.015(6) 0.021(5)
C100 0.038(4) 0.059(6) 0.080(7) -0.002(5) 0.016(4) 0.001(4)
C99 0.038(4) 0.060(6) 0.056(5) -0.004(5) 0.019(4) -0.002(4)
C112 0.068(6) 0.052(6) 0.054(5) -0.007(5) 0.021(5) -0.003(5)
C92 0.037(4) 0.047(5) 0.062(5) 0.002(4) 0.022(4) -0.004(4)
N5 0.087(6) 0.064(6) 0.163(8) 0.000(6) 0.024(6) 0.009(5)
C23 0.032(4) 0.036(4) 0.080(6) -0.006(4) 0.031(4) -0.008(4)
C110 0.057(6) 0.047(5) 0.080(7) -0.001(5) 0.020(5) 0.006(4)
C97 0.046(5) 0.046(5) 0.062(5) 0.003(4) 0.028(4) 0.005(4)
C21 0.031(4) 0.055(5) 0.068(6) -0.006(5) 0.012(4) -0.007(4)
C14 0.053(5) 0.098(8) 0.067(6) 0.017(6) 0.016(5) -0.010(6)
C88 0.033(4) 0.053(6) 0.090(7) -0.001(5) 0.022(4) 0.007(4)
C103 0.052(5) 0.055(6) 0.069(6) -0.018(5) 0.012(5) 0.001(4)
C89 0.039(4) 0.045(5) 0.057(5) 0.006(4) 0.017(4) 0.007(4)
C130 0.063(6) 0.059(6) 0.071(7) 0.007(5) 0.005(5) 0.005(5)
C121 0.045(5) 0.071(7) 0.085(7) -0.021(6) 0.006(5) -0.009(5)
C111 0.053(5) 0.056(6) 0.078(6) 0.009(5) 0.018(5) -0.013(5)
C90 0.043(5) 0.060(6) 0.058(5) 0.002(5) 0.021(4) 0.000(4)
C86 0.044(5) 0.059(6) 0.070(6) -0.003(5) 0.021(4) -0.001(4)
C20 0.032(4) 0.053(5) 0.073(6) 0.006(5) 0.019(4) 0.007(4)
C138 0.063(6) 0.083(7) 0.070(7) 0.002(5) 0.027(5) -0.003(5)
C108 0.049(5) 0.050(5) 0.066(6) 0.014(5) 0.025(5) 0.011(4)
N2 0.067(5) 0.107(7) 0.067(5) 0.003(5) 0.029(4) 0.009(5)
C71 0.098(8) 0.117(11) 0.117(9) -0.002(8) 0.066(8) 0.001(8)
C72 0.095(8) 0.114(10) 0.097(8) 0.005(7) 0.063(7) 0.019(7)
C68 0.057(6) 0.091(8) 0.072(6) -0.004(6) 0.032(5) 0.006(5)
C69 0.054(5) 0.100(9) 0.069(6) -0.003(6) 0.021(5) 0.010(5)
C70 0.060(6) 0.115(9) 0.066(6) -0.009(6) 0.006(5) 0.023(6)
C113 0.062(6) 0.044(5) 0.062(6) -0.005(5) 0.021(5) 0.006(4)
C101 0.059(5) 0.053(6) 0.063(6) -0.002(5) -0.001(5) 0.011(5)
C54 0.030(4) 0.076(7) 0.084(7) 0.006(6) 0.017(4) -0.006(4)
O11 0.134(8) 0.145(8) 0.112(7) 0.027(6) 0.044(6) -0.019(6)
C22 0.048(5) 0.047(5) 0.064(5) 0.003(4) 0.024(4) 0.004(4)
O7 0.083(5) 0.157(8) 0.072(4) -0.004(5) 0.035(4) -0.017(5)
C15 0.075(6) 0.071(7) 0.074(6) 0.006(5) 0.036(5) 0.011(5)
C107 0.077(7) 0.064(6) 0.073(6) 0.011(5) -0.001(5) -0.004(5)
C91 0.039(4) 0.067(6) 0.064(6) 0.002(5) 0.011(4) 0.007(4)
C109 0.077(7) 0.049(6) 0.073(7) 0.004(5) 0.015(5) -0.018(5)
C62 0.041(5) 0.069(6) 0.079(6) -0.007(5) 0.026(5) 0.001(5)
C27 0.046(5) 0.062(6) 0.070(6) 0.013(5) 0.030(5) 0.011(4)
C29 0.074(6) 0.075(8) 0.080(7) 0.015(6) 0.034(5) 0.025(6)
O12 0.090(6) 0.112(7) 0.153(8) -0.039(6) 0.037(6) 0.013(5)
C87 0.058(5) 0.077(7) 0.053(5) 0.018(5) 0.022(5) 0.001(5)
C16 0.061(5) 0.054(6) 0.078(6) 0.001(5) 0.034(5) -0.001(5)
C63 0.040(5) 0.090(8) 0.080(6) 0.014(6) 0.022(5) 0.006(5)
C120 0.039(5) 0.044(6) 0.124(9) -0.012(6) -0.001(6) -0.012(4)
C134 0.041(5) 0.050(5) 0.071(6) 0.005(4) -0.001(4) 0.000(4)
C125 0.036(4) 0.073(7) 0.086(7) -0.011(6) -0.007(4) 0.001(5)
C26 0.044(5) 0.075(7) 0.088(7) 0.006(5) 0.036(5) 0.011(5)
C11 0.117(7) 0.129(9) 0.117(7) 0.041(7) 0.083(6) 0.007(7)
C10 0.140(8) 0.109(8) 0.151(8) 0.037(7) 0.102(7) 0.015(7)
C9 0.132(8) 0.114(8) 0.166(8) 0.034(7) 0.095(7) 0.038(7)
N1 0.101(6) 0.147(8) 0.155(7) 0.037(7) 0.090(6) 0.028(6)
C13 0.139(8) 0.170(10) 0.177(9) 0.016(8) 0.099(7) 0.009(8)
C12 0.150(9) 0.168(10) 0.156(9) 0.024(8) 0.107(7) 0.001(8)
O6 0.127(7) 0.115(7) 0.145(7) 0.062(6) 0.085(6) 0.033(6)
O5 0.146(8) 0.122(8) 0.185(9) 0.037(7) 0.111(8) 0.056(6)
O27 0.072(4) 0.102(6) 0.103(6) 0.013(5) 0.034(4) 0.005(4)
C136 0.042(5) 0.113(9) 0.065(6) -0.023(6) 0.015(4) -0.023(5)
C32 0.053(6) 0.095(9) 0.090(8) 0.026(7) 0.033(5) 0.014(6)
C80 0.085(8) 0.081(8) 0.056(6) -0.003(5) -0.006(6) -0.009(6)
C140 0.048(5) 0.068(6) 0.053(5) 0.001(4) 0.018(4) -0.002(4)
O1 0.107(6) 0.113(7) 0.087(6) -0.010(5) 0.013(5) -0.008(5)
C28 0.049(5) 0.066(7) 0.081(7) -0.019(6) 0.023(5) 0.001(5)
C64 0.058(5) 0.117(9) 0.072(6) -0.008(6) 0.036(5) 0.005(6)
C74 0.065(7) 0.079(8) 0.081(8) 0.006(6) -0.007(6) -0.013(6)
C59 0.038(5) 0.093(8) 0.089(7) -0.001(6) 0.003(5) 0.001(5)
C122 0.055(6) 0.048(6) 0.114(9) -0.016(6) 0.004(6) 0.005(5)
C67 0.068(6) 0.068(7) 0.104(7) -0.018(6) 0.045(6) -0.018(5)
N4 0.079(5) 0.228(10) 0.080(5) 0.033(6) 0.036(5) -0.033(6)
C143 0.088(7) 0.261(11) 0.085(6) 0.008(7) 0.046(6) -0.058(7)
C142 0.101(7) 0.255(11) 0.088(7) -0.007(8) 0.033(6) -0.062(8)
C141 0.085(6) 0.210(10) 0.076(6) -0.006(7) 0.050(6) -0.022(7)
C145 0.095(7) 0.213(11) 0.104(7) 0.008(7) 0.073(6) -0.030(7)
C144 0.089(6) 0.222(10) 0.097(7) 0.007(8) 0.056(6) -0.046(7)
C17 0.036(4) 0.094(8) 0.071(6) 0.002(6) 0.025(4) 0.000(5)
C49 0.054(5) 0.063(7) 0.082(7) 0.001(6) 0.022(5) -0.009(5)
C31 0.049(5) 0.103(9) 0.066(7) 0.006(7) 0.016(5) 0.022(6)
C106 0.090(8) 0.081(8) 0.102(9) -0.020(7) 0.015(7) -0.019(6)
C76 0.061(6) 0.082(7) 0.054(6) 0.014(5) 0.004(5) -0.001(5)
C126 0.041(5) 0.062(6) 0.071(6) -0.007(5) 0.002(5) -0.006(4)
C61 0.047(5) 0.051(5) 0.075(6) -0.002(5) 0.027(4) 0.006(4)
C50 0.059(6) 0.055(7) 0.137(11) -0.010(7) 0.022(7) -0.005(5)
C40 0.073(8) 0.072(8) 0.092(8) 0.005(7) 0.004(7) 0.011(6)
C65 0.062(6) 0.100(8) 0.059(6) 0.005(6) 0.029(5) 0.018(6)
C18 0.051(5) 0.063(6) 0.066(6) 0.012(5) 0.014(5) 0.007(4)
C53 0.057(6) 0.065(6) 0.103(8) 0.003(6) 0.021(5) 0.001(5)
C60 0.041(5) 0.089(8) 0.085(7) 0.002(6) 0.016(5) 0.001(5)
C133 0.054(6) 0.110(9) 0.107(9) -0.010(7) 0.035(6) -0.024(6)
C19 0.058(6) 0.084(8) 0.074(7) 0.016(6) 0.026(5) 0.005(5)
O2 0.085(6) 0.173(12) 0.129(8) -0.001(7) 0.037(6) 0.032(6)
C137 0.068(6) 0.129(10) 0.060(6) -0.014(6) 0.023(5) -0.015(7)
C37 0.073(8) 0.077(7) 0.078(8) -0.002(6) 0.013(7) -0.007(6)
O3 0.058(4) 0.269(13) 0.105(6) 0.064(8) 0.017(5) 0.007(6)
C78 0.083(7) 0.088(9) 0.085(8) 0.005(7) 0.009(7) -0.004(7)
C117 0.066(6) 0.049(6) 0.094(8) -0.003(6) 0.010(6) -0.016(5)
O4 0.063(5) 0.243(12) 0.091(5) 0.062(6) 0.018(4) -0.016(6)
C132 0.104(9) 0.105(9) 0.085(8) 0.002(7) 0.033(7) -0.020(7)
C119 0.037(5) 0.070(7) 0.091(7) -0.008(6) 0.018(5) -0.004(5)
C66 0.062(6) 0.080(7) 0.099(7) 0.003(7) 0.051(6) -0.007(5)
C45 0.061(7) 0.060(7) 0.127(10) -0.002(7) -0.013(7) -0.020(6)
C131 0.065(6) 0.083(7) 0.049(5) -0.004(5) -0.006(5) 0.012(6)
C47 0.048(5) 0.079(8) 0.107(9) 0.005(7) 0.024(6) 0.006(5)
C46 0.054(6) 0.090(9) 0.117(10) 0.022(8) 0.009(7) -0.021(6)
C105 0.072(7) 0.084(8) 0.101(8) -0.033(7) 0.014(6) -0.013(6)
C123 0.203(15) 0.128(12) 0.087(9) -0.016(8) 0.047(10) 0.068(11)
C116 0.078(6) 0.040(5) 0.104(7) 0.007(5) 0.008(6) -0.018(5)
C114 0.088(7) 0.087(8) 0.087(7) -0.020(6) 0.021(6) -0.011(6)
C79 0.115(9) 0.153(12) 0.069(7) 0.011(7) -0.033(7) 0.008(9)
C38 0.128(12) 0.066(8) 0.120(11) 0.018(8) 0.056(10) 0.006(7)
C75 0.096(8) 0.133(11) 0.082(8) 0.042(7) -0.010(7) 0.011(8)
C39 0.063(7) 0.066(7) 0.112(10) 0.020(7) 0.024(7) 0.003(5)
C36 0.100(9) 0.067(7) 0.078(8) 0.028(6) 0.012(7) 0.024(7)
C124 0.094(8) 0.164(14) 0.093(9) -0.021(9) 0.017(7) 0.042(9)
C41 0.074(8) 0.085(8) 0.116(10) -0.022(7) 0.006(7) 0.024(6)
C8 0.079(7) 0.107(9) 0.083(8) -0.004(7) 0.036(7) -0.020(7)
O34 0.153(8) 0.149(9) 0.124(7) -0.007(7) -0.007(7) 0.044(7)
C146 0.111(8) 0.088(8) 0.174(10) -0.013(9) 0.009(9) 0.018(7)
C115 0.147(12) 0.127(11) 0.090(9) -0.045(8) 0.045(8) -0.032(9)
C44 0.099(9) 0.068(8) 0.133(11) 0.024(7) 0.019(8) 0.005(7)
O33 0.319(18) 0.148(11) 0.193(12) -0.001(9) 0.016(12) 0.012(11)
C51 0.125(11) 0.187(15) 0.098(9) -0.042(10) 0.052(8) -0.059(10)
C149 0.086(8) 0.124(11) 0.162(12) -0.032(10) 0.046(9) -0.018(8)
C34 0.279(17) 0.134(12) 0.075(8) 0.002(8) 0.041(10) 0.037(12)
C52 0.114(10) 0.129(12) 0.129(11) 0.019(9) 0.042(9) -0.003(9)
O35 0.222(13) 0.169(12) 0.224(13) -0.039(11) 0.057(12) -0.019(10)
C73 0.126(11) 0.085(9) 0.147(12) 0.017(8) 0.003(9) -0.011(8)
C33 0.106(9) 0.094(9) 0.155(13) -0.028(9) 0.062(9) -0.029(7)
C148 0.167(13) 0.109(11) 0.211(15) -0.024(12) -0.001(13) -0.033(10)
C7 0.082(8) 0.25(2) 0.099(9) -0.001(11) -0.022(7) -0.048(11)
C2 0.132(15) 0.101(13) 0.129(15) -0.033(11) -0.062(12) 0.032(11)
C147 0.094(9) 0.084(9) 0.261(16) -0.009(10) 0.020(10) 0.008(8)
C42 0.088(9) 0.133(12) 0.148(12) -0.023(10) -0.005(9) 0.017(8)
C4 0.079(9) 0.161(14) 0.119(11) 0.059(10) -0.002(9) 0.021(9)
C1 0.102(11) 0.124(15) 0.35(3) 0.016(16) -0.024(14) 0.004(10)
C48 0.049(6) 0.072(7) 0.096(8) -0.007(6) -0.008(6) -0.017(5)
C35 0.100(9) 0.067(8) 0.114(9) 0.007(7) -0.002(7) 0.015(7)
C25 0.042(5) 0.073(7) 0.086(7) 0.006(5) 0.014(5) -0.004(5)
C6 0.131(11) 0.112(12) 0.145(12) 0.018(10) 0.083(10) 0.005(10)
C3 0.107(11) 0.31(3) 0.136(12) 0.086(15) -0.039(10) -0.026(14)
C5 0.29(3) 0.122(15) 0.33(3) 0.125(18) 0.15(2) 0.097(17)
C43 0.132(13) 0.35(3) 0.118(12) -0.102(16) 0.041(11) -0.085(15)
C118 0.045(5) 0.069(7) 0.098(8) 0.014(6) 0.023(5) 0.004(5)
C77 0.127(10) 0.065(8) 0.175(13) -0.021(8) 0.054(10) -0.010(7)

loop_
_atom_type_symbol
_atom_type_description
_atom_type_scat_dispersion_real
_atom_type_scat_dispersion_imag
_atom_type_scat_source
C C 0.0137 0.0067 'International Tables Vol C Tables 4.2.6.8 and 6.1.1.4'
H H 0.0000 0.0000 'International Tables Vol C Tables 4.2.6.8 and 6.1.1.4'
Cu Cu -2.7974 3.6876 'International Tables Vol C Tables 4.2.6.8 and 6.1.1.4'
N N 0.0241 0.0134 'International Tables Vol C Tables 4.2.6.8 and 6.1.1.4'
O O 0.0389 0.0241 'International Tables Vol C Tables 4.2.6.8 and 6.1.1.4'

loop_
_geom_angle_atom_site_label_1
_geom_angle_atom_site_label_2
_geom_angle_atom_site_label_3
_geom_angle
_geom_angle_site_symmetry_1
_geom_angle_site_symmetry_3
_geom_angle_publ_flag
O20 Cu4 Cu3 82.31(17) . . ?
O20 Cu4 O24 165.9(3) . . ?
O20 Cu4 O18 85.8(3) . . ?
O20 Cu4 N3 99.0(2) . . ?
O24 Cu4 Cu3 84.50(19) . . ?
O24 Cu4 O18 87.9(3) . . ?
O24 Cu4 N3 94.3(2) . . ?
O18 Cu4 Cu3 84.3(2) . . ?
O18 Cu4 N3 97.1(3) . . ?
N3 Cu4 Cu3 178.11(16) . . ?
O22 Cu4 Cu3 85.67(18) . . ?
O22 Cu4 O20 91.2(3) . . ?
O22 Cu4 O24 92.8(3) . . ?
O22 Cu4 O18 169.9(3) . . ?
O22 Cu4 N3 92.9(2) . . ?
O21 Cu3 Cu4 83.08(19) . . ?
O21 Cu3 O23 91.5(3) . . ?
O21 Cu3 O19 91.1(3) . . ?
O21 Cu3 O17 167.9(3) . . ?
O21 Cu3 N2 95.2(3) . . ?
O23 Cu3 Cu4 83.38(18) . . ?
O23 Cu3 O17 88.2(3) . . ?
O23 Cu3 N2 97.9(2) . . ?
O19 Cu3 Cu4 85.22(18) . . ?
O19 Cu3 O23 167.9(3) . . ?
O19 Cu3 O17 86.8(3) . . ?
O19 Cu3 N2 93.6(2) . . ?
O17 Cu3 Cu4 84.8(2) . . ?
O17 Cu3 N2 96.9(3) . . ?
N2 Cu3 Cu4 177.9(2) . . ?
O7 Cu2 Cu1 81.97(19) . . ?
O7 Cu2 N1 94.2(3) . . ?
O7 Cu2 O5 86.7(4) . . ?
O7 Cu2 O3 165.3(3) . . ?
N1 Cu2 Cu1 172.5(3) . . ?
O5 Cu2 Cu1 83.7(2) . . ?
O5 Cu2 N1 89.7(4) . . ?
O1 Cu2 Cu1 85.3(3) . . ?
O1 Cu2 O7 90.6(4) . . ?
O1 Cu2 N1 101.2(4) . . ?
O1 Cu2 O5 168.9(4) . . ?
O1 Cu2 O3 91.9(5) . . ?
O3 Cu2 Cu1 83.9(2) . . ?
O3 Cu2 N1 99.4(3) . . ?
O3 Cu2 O5 88.0(5) . . ?
O8 Cu1 Cu2 87.3(2) . . ?
O8 Cu1 O6 87.5(4) . . ?
O8 Cu1 N4 93.3(3) . 1_256 ?
O6 Cu1 Cu2 83.5(2) . . ?
O6 Cu1 N4 89.5(3) . 1_256 ?
N4 Cu1 Cu2 172.9(3) 1_256 . ?
O2 Cu1 Cu2 82.4(3) . . ?
O2 Cu1 O8 90.8(4) . . ?
O2 Cu1 O6 165.8(4) . . ?
O2 Cu1 N4 104.6(4) . 1_256 ?
O2 Cu1 O4 92.6(5) . . ?
O4 Cu1 Cu2 84.7(2) . . ?
O4 Cu1 O8 170.8(3) . . ?
O4 Cu1 O6 87.1(5) . . ?
O4 Cu1 N4 94.1(3) . 1_256 ?
C106 O31 C100 116.5(7) . . ?
C76 O20 Cu4 124.8(6) . . ?
C127 O29 C133 117.3(7) . . ?
C51 O16 C58 118.1(8) . . ?
C60 O15 C55 118.3(7) . . ?
C130 O30 C132 116.2(8) . . ?
C115 O25 C109 118.0(8) . . ?
C80 O24 Cu4 122.3(6) . . ?
C78 O21 Cu3 122.0(7) . . ?
C112 O26 C114 119.4(7) . . ?
C103 O32 C105 115.9(7) . . ?
C121 O28 C123 121.1(9) . . ?
C74 O18 Cu4 122.5(7) . . ?
C149 O14 C49 119.5(9) . . ?
C80 O23 Cu3 124.9(6) . . ?
C33 O10 C31 118.4(9) . . ?
C95 C96 C98 123.6(7) . . ?
C95 C96 C97 118.7(7) . . ?
C97 C96 C98 117.7(7) . . ?
C34 O9 C28 116.3(10) . . ?
C55 C56 H56 118.4 . . ?
C57 C56 H56 118.4 . . ?
C57 C56 C55 123.2(8) . . ?
C76 O19 Cu3 122.3(6) . . ?
C95 C94 H94 118.7 . . ?
C93 C94 H94 118.7 . . ?
C93 C94 C95 122.6(7) . . ?
C81 N3 Cu4 122.8(3) . . ?
C81 N3 C85 120.0 . . ?
C85 N3 Cu4 117.1(3) . . ?
N3 C81 H81 120.0 . . ?
C82 C81 N3 120.0 . . ?
C82 C81 H81 120.0 . . ?
C81 C82 H82 120.0 . . ?
C81 C82 C83 120.0 . . ?
C83 C82 H82 120.0 . . ?
C82 C83 C86 119.2(5) . . ?
C84 C83 C82 120.0 . . ?
C84 C83 C86 120.5(5) . . ?
C83 C84 H84 120.0 . . ?
C83 C84 C85 120.0 . . ?
C85 C84 H84 120.0 . . ?
N3 C85 H85 120.0 . . ?
C84 C85 N3 120.0 . . ?
C84 C85 H85 120.0 . . ?
C96 C95 C94 119.2(7) . . ?
C96 C95 C135 123.4(7) . . ?
C94 C95 C135 117.3(7) . . ?
C96 C98 H98A 108.7 . . ?
C96 C98 H98B 108.7 . . ?
H98A C98 H98B 107.6 . . ?
C99 C98 C96 114.3(6) . . ?
C99 C98 H98A 108.7 . . ?
C99 C98 H98B 108.7 . . ?
C78 O22 Cu4 121.7(7) . . ?
C8 O8 Cu1 120.2(7) . . ?
C129 C128 H128 120.3 . . ?
C127 C128 H128 120.3 . . ?
C127 C128 C129 119.5(8) . . ?
C99 C104 H104 118.0 . . ?
C99 C104 C103 124.0(8) . . ?
C103 C104 H104 118.0 . . ?
C74 O17 Cu3 120.2(7) . . ?
C46 O13 C52 115.0(10) . . ?
C23 C24 C26 124.6(7) . . ?
C25 C24 C23 118.0(7) . . ?
C25 C24 C26 117.4(8) . . ?
C94 C93 C92 118.2(7) . . ?
C94 C93 C134 119.0(7) . . ?
C92 C93 C134 122.8(7) . . ?
O16 C58 C57 115.6(8) . . ?
O16 C58 C59 122.0(9) . . ?
C57 C58 C59 122.4(9) . . ?
C56 C55 O15 124.9(8) . . ?
C56 C55 C54 120.2(8) . . ?
C54 C55 O15 114.9(8) . . ?
C56 C57 C58 117.2(8) . . ?
C56 C57 C61 121.4(8) . . ?
C58 C57 C61 121.4(7) . . ?
C128 C129 C134 119.6(8) . . ?
C130 C129 C128 119.5(8) . . ?
C130 C129 C134 120.9(8) . . ?
C103 C102 C107 120.6(8) . . ?
C101 C102 C103 119.1(8) . . ?
C101 C102 C107 120.4(8) . . ?
C136 C135 C95 124.5(7) . . ?
C140 C135 C95 119.7(8) . . ?
C140 C135 C136 115.5(7) . . ?
C138 C139 H139 118.2 . . ?
C140 C139 H139 118.2 . . ?
C140 C139 C138 123.6(9) . . ?
O29 C127 C128 122.4(8) . . ?
O29 C127 C126 115.8(8) . . ?
C128 C127 C126 121.8(8) . . ?
C29 C30 C35 120.0(10) . . ?
C31 C30 C29 116.4(10) . . ?
C31 C30 C35 123.6(11) . . ?
O31 C100 C101 121.4(8) . . ?
C99 C100 O31 116.7(8) . . ?
C99 C100 C101 121.9(9) . . ?
C104 C99 C98 120.9(8) . . ?
C104 C99 C100 117.7(8) . . ?
C100 C99 C98 121.5(8) . . ?
O26 C112 C111 117.0(8) . . ?
O26 C112 C113 123.2(8) . . ?
C111 C112 C113 119.8(8) . . ?
C93 C92 C89 123.9(7) . . ?
C97 C92 C93 118.4(7) . . ?
C97 C92 C89 117.5(7) . . ?
C146 N5 C148 123.3(14) . . ?
C146 N5 C147 126.6(14) . . ?
C147 N5 C148 110.0(12) . . ?
C24 C23 C62 121.2(7) . . ?
C22 C23 C24 117.7(7) . . ?
C22 C23 C62 121.0(8) . . ?
C111 C110 H110 119.1 . . ?
C111 C110 C109 121.9(8) . . ?
C109 C110 H110 119.1 . . ?
C96 C97 C92 122.7(8) . . ?
C96 C97 H97 118.6 . . ?
C92 C97 H97 118.6 . . ?
C20 C21 C22 118.1(7) . . ?
C20 C21 C61 121.9(7) . . ?
C22 C21 C61 119.9(8) . . ?
C15 C14 C11 121.1(10) . . ?
C19 C14 C15 119.5(8) . . ?
C19 C14 C11 118.3(9) . . ?
C89 C88 H88 119.7 . . ?
C89 C88 C87 120.7(8) . . ?
C87 C88 H88 119.7 . . ?
O32 C103 C102 114.5(8) . . ?
C104 C103 O32 126.9(9) . . ?
C104 C103 C102 118.6(8) . . ?
C88 C89 C92 119.9(7) . . ?
C88 C89 C90 118.3(7) . . ?
C90 C89 C92 121.7(7) . . ?
O30 C130 C129 116.3(9) . . ?
O30 C130 C131 124.1(9) . . ?
C129 C130 C131 119.6(9) . . ?
O28 C121 C120 116.0(10) . . ?
O28 C121 C122 126.1(9) . . ?
C120 C121 C122 117.9(10) . . ?
C112 C111 C116 121.0(9) . . ?
C110 C111 C112 119.4(8) . . ?
C110 C111 C116 119.6(8) . . ?
C89 C90 H90 119.7 . . ?
C91 C90 C89 120.7(8) . . ?
C91 C90 H90 119.7 . . ?
C91 C86 C83 119.4(7) . . ?
C87 C86 C83 121.3(8) . . ?
C87 C86 C91 119.3(7) . . ?
C21 C20 C17 124.9(7) . . ?
C21 C20 C25 117.5(7) . . ?
C25 C20 C17 117.6(8) . . ?
C139 C138 C141 120.3(9) . . ?
C139 C138 C137 114.8(8) . . ?
C137 C138 C141 124.9(9) . . ?
C113 C108 C107 119.3(8) . . ?
C113 C108 C109 119.6(8) . . ?
C109 C108 C107 121.1(9) . . ?
C71 N2 Cu3 117.3(4) . . ?
C71 N2 C70 120.0 . . ?
C70 N2 Cu3 122.3(4) . . ?
N2 C71 H71 120.0 . . ?
N2 C71 C72 120.0 . . ?
C72 C71 H71 120.0 . . ?
C71 C72 H72 120.0 . . ?
C68 C72 C71 120.0 . . ?
C68 C72 H72 120.0 . . ?
C72 C68 C69 120.0 . . ?
C72 C68 C65 120.8(6) . . ?
C69 C68 C65 118.9(6) . . ?
C68 C69 H69 120.0 . . ?
C68 C69 C70 120.0 . . ?
C70 C69 H69 120.0 . . ?
N2 C70 H70 120.0 . . ?
C69 C70 N2 120.0 . . ?
C69 C70 H70 120.0 . . ?
C112 C113 H113 119.8 . . ?
C108 C113 C112 120.4(8) . . ?
C108 C113 H113 119.8 . . ?
C102 C101 C100 118.6(9) . . ?
C102 C101 H101 120.7 . . ?
C100 C101 H101 120.7 . . ?
C55 C54 C59 118.5(9) . . ?
C55 C54 C53 122.2(8) . . ?
C59 C54 C53 119.3(9) . . ?
C37 O11 C43 115.1(10) . . ?
C23 C22 C21 125.2(8) . . ?
C23 C22 H22 117.4 . . ?
C21 C22 H22 117.4 . . ?
C8 O7 Cu2 125.7(6) . . ?
C14 C15 H15 120.3 . . ?
C16 C15 C14 119.4(9) . . ?
C16 C15 H15 120.3 . . ?
C102 C107 C108 111.4(7) . . ?
C102 C107 H10A 109.4 . . ?
C102 C107 H10B 109.4 . . ?
C108 C107 H10A 109.4 . . ?
C108 C107 H10B 109.4 . . ?
H10A C107 H10B 108.0 . . ?
C90 C91 C86 119.0(8) . . ?
C90 C91 H91 120.5 . . ?
C86 C91 H91 120.5 . . ?
O25 C109 C110 125.3(9) . . ?
C108 C109 O25 115.8(8) . . ?
C108 C109 C110 118.9(9) . . ?
C63 C62 C23 118.9(7) . . ?
C63 C62 C67 120.2(8) . . ?
C67 C62 C23 120.9(8) . . ?
C32 C27 C26 119.3(9) . . ?
C28 C27 C26 123.1(9) . . ?
C28 C27 C32 117.4(9) . . ?
C30 C29 H29 120.8 . . ?
C28 C29 C30 118.3(9) . . ?
C28 C29 H29 120.8 . . ?
C40 O12 C42 120.0(10) . . ?
C88 C87 H87 119.2 . . ?
C86 C87 C88 121.6(8) . . ?
C86 C87 H87 119.2 . . ?
C15 C16 H16 118.9 . . ?
C17 C16 C15 122.2(9) . . ?
C17 C16 H16 118.9 . . ?
C62 C63 H63 119.6 . . ?
C64 C63 C62 120.8(9) . . ?
C64 C63 H63 119.6 . . ?
C121 C120 C125 122.3(10) . . ?
C119 C120 C121 117.3(9) . . ?
C119 C120 C125 120.4(9) . . ?
C93 C134 H13A 109.6 . . ?
C93 C134 H13B 109.6 . . ?
C129 C134 C93 110.4(7) . . ?
C129 C134 H13A 109.6 . . ?
C129 C134 H13B 109.6 . . ?
H13A C134 H13B 108.1 . . ?
C120 C125 H12A 109.3 . . ?
C120 C125 H12B 109.3 . . ?
H12A C125 H12B 107.9 . . ?
C126 C125 C120 111.7(7) . . ?
C126 C125 H12A 109.3 . . ?
C126 C125 H12B 109.3 . . ?
C24 C26 H26A 109.2 . . ?
C24 C26 H26B 109.2 . . ?
C27 C26 C24 112.0(7) . . ?
C27 C26 H26A 109.2 . . ?
C27 C26 H26B 109.2 . . ?
H26A C26 H26B 107.9 . . ?
C10 C11 C14 119.0(8) . . ?
C10 C11 C12 120.0 . . ?
C12 C11 C14 120.8(7) . . ?
C11 C10 H10 120.0 . . ?
C9 C10 C11 120.0 . . ?
C9 C10 H10 120.0 . . ?
C10 C9 H9 120.0 . . ?
C10 C9 N1 120.0 . . ?
N1 C9 H9 120.0 . . ?
C9 N1 Cu2 122.1(5) . . ?
C13 N1 Cu2 117.9(5) . . ?
C13 N1 C9 120.0 . . ?
N1 C13 H13 120.0 . . ?
N1 C13 C12 120.0 . . ?
C12 C13 H13 120.0 . . ?
C11 C12 H12 120.0 . . ?
C13 C12 C11 120.0 . . ?
C13 C12 H12 120.0 . . ?
C6 O6 Cu1 123.8(10) . . ?
C6 O5 Cu2 122.9(9) . . ?
C118 O27 C124 118.6(9) . . ?
C135 C136 H136 119.7 . . ?
C137 C136 C135 120.6(8) . . ?
C137 C136 H136 119.7 . . ?
C27 C32 H32 119.8 . . ?
C31 C32 C27 120.3(9) . . ?
C31 C32 H32 119.8 . . ?
O24 C80 C79 113.7(10) . . ?
O23 C80 O24 124.6(9) . . ?
O23 C80 C79 121.7(10) . . ?
C135 C140 H140 119.1 . . ?
C139 C140 C135 121.7(8) . . ?
C139 C140 H140 119.1 . . ?
C2 O1 Cu2 122.0(11) . . ?
C27 C28 O9 116.7(9) . . ?
C27 C28 C29 125.3(9) . . ?
C29 C28 O9 118.1(9) . . ?
C63 C64 H64 120.3 . . ?
C63 C64 C65 119.4(10) . . ?
C65 C64 H64 120.3 . . ?
O18 C74 O17 127.6(10) . . ?
O18 C74 C73 115.6(11) . . ?
O17 C74 C73 116.6(11) . . ?
C58 C59 C54 118.4(9) . . ?
C58 C59 H59 120.8 . . ?
C54 C59 H59 120.8 . . ?
C121 C122 H122 118.2 . . ?
C117 C122 C121 123.6(10) . . ?
C117 C122 H122 118.2 . . ?
C62 C67 H67 119.8 . . ?
C66 C67 C62 120.3(9) . . ?
C66 C67 H67 119.8 . . ?
C143 N4 Cu1 121.7(4) . 1_854 ?
C143 N4 C144 120.0 . . ?
C144 N4 Cu1 118.0(4) . 1_854 ?
N4 C143 H143 120.0 . . ?
N4 C143 C142 120.0 . . ?
C142 C143 H143 120.0 . . ?
C143 C142 H142 120.0 . . ?
C141 C142 C143 120.0 . . ?
C141 C142 H142 120.0 . . ?
C142 C141 C138 119.7(7) . . ?
C142 C141 C145 120.0 . . ?
C145 C141 C138 120.0(7) . . ?
C141 C145 H145 120.0 . . ?
C144 C145 C141 120.0 . . ?
C144 C145 H145 120.0 . . ?
N4 C144 H144 120.0 . . ?
C145 C144 N4 120.0 . . ?
C145 C144 H144 120.0 . . ?
C16 C17 C20 123.7(9) . . ?
C16 C17 C18 117.9(8) . . ?
C18 C17 C20 118.4(9) . . ?
C50 C49 O14 125.0(10) . . ?
C50 C49 C48 118.1(10) . . ?
C48 C49 O14 116.8(10) . . ?
O10 C31 C30 114.6(10) . . ?
O10 C31 C32 123.4(9) . . ?
C32 C31 C30 122.0(10) . . ?
O31 C106 H10C 109.5 . . ?
O31 C106 H10D 109.5 . . ?
O31 C106 H10E 109.5 . . ?
H10C C106 H10D 109.5 . . ?
H10C C106 H10E 109.5 . . ?
H10D C106 H10E 109.5 . . ?
O20 C76 O19 124.9(8) . . ?
O20 C76 C75 118.2(9) . . ?
O19 C76 C75 116.9(9) . . ?
C127 C126 C125 120.3(8) . . ?
C131 C126 C127 117.9(8) . . ?
C131 C126 C125 121.7(9) . . ?
C57 C61 C21 113.0(7) . . ?
C57 C61 H61A 109.0 . . ?
C57 C61 H61B 109.0 . . ?
C21 C61 H61A 109.0 . . ?
C21 C61 H61B 109.0 . . ?
H61A C61 H61B 107.8 . . ?
C49 C50 H50 118.7 . . ?
C49 C50 C45 122.7(10) . . ?
C45 C50 H50 118.7 . . ?
O12 C40 C39 119.8(11) . . ?
O12 C40 C41 122.2(11) . . ?
C39 C40 C41 117.4(12) . . ?
C64 C65 C68 121.0(9) . . ?
C64 C65 C66 119.7(8) . . ?
C66 C65 C68 119.3(8) . . ?
C17 C18 H18 118.9 . . ?
C19 C18 C17 122.1(9) . . ?
C19 C18 H18 118.9 . . ?
C54 C53 H53A 109.9 . . ?
C54 C53 H53B 109.9 . . ?
C54 C53 C48 108.9(7) . . ?
H53A C53 H53B 108.3 . . ?
C48 C53 H53A 109.9 . . ?
C48 C53 H53B 109.9 . . ?
O15 C60 H60A 109.5 . . ?
O15 C60 H60B 109.5 . . ?
O15 C60 H60C 109.5 . . ?
H60A C60 H60B 109.5 . . ?
H60A C60 H60C 109.5 . . ?
H60B C60 H60C 109.5 . . ?
O29 C133 H13C 109.5 . . ?
O29 C133 H13D 109.5 . . ?
O29 C133 H13E 109.5 . . ?
H13C C133 H13D 109.5 . . ?
H13C C133 H13E 109.5 . . ?
H13D C133 H13E 109.5 . . ?
C14 C19 C18 118.8(9) . . ?
C14 C19 H19 120.6 . . ?
C18 C19 H19 120.6 . . ?
C2 O2 Cu1 125.0(11) . . ?
C138 C137 H137 118.2 . . ?
C136 C137 C138 123.7(9) . . ?
C136 C137 H137 118.2 . . ?
O11 C37 C38 123.9(12) . . ?
C36 C37 O11 114.1(11) . . ?
C36 C37 C38 121.4(12) . . ?
C4 O3 Cu2 125.1(8) . . ?
O21 C78 C77 116.1(11) . . ?
O22 C78 O21 127.0(11) . . ?
O22 C78 C77 116.7(11) . . ?
C122 C117 C116 118.6(9) . . ?
C118 C117 C122 117.6(10) . . ?
C118 C117 C116 123.7(10) . . ?
C4 O4 Cu1 123.1(8) . . ?
O30 C132 H13F 109.5 . . ?
O30 C132 H13G 109.5 . . ?
O30 C132 H13H 109.5 . . ?
H13F C132 H13G 109.5 . . ?
H13F C132 H13H 109.5 . . ?
H13G C132 H13H 109.5 . . ?
C120 C119 H119 118.5 . . ?
C118 C119 C120 123.0(9) . . ?
C118 C119 H119 118.5 . . ?
C67 C66 C65 119.4(9) . . ?
C67 C66 H66 120.3 . . ?
C65 C66 H66 120.3 . . ?
C50 C45 C46 115.5(11) . . ?
C50 C45 C44 120.5(12) . . ?
C46 C45 C44 123.9(13) . . ?
C130 C131 H131 119.2 . . ?
C126 C131 C130 121.7(8) . . ?
C126 C131 H131 119.2 . . ?
C46 C47 H47 119.8 . . ?
C48 C47 H47 119.8 . . ?
C48 C47 C46 120.4(11) . . ?
O13 C46 C45 113.5(12) . . ?
C47 C46 O13 125.0(12) . . ?
C47 C46 C45 121.5(12) . . ?
O32 C105 H10F 109.5 . . ?
O32 C105 H10G 109.5 . . ?
O32 C105 H10H 109.5 . . ?
H10F C105 H10G 109.5 . . ?
H10F C105 H10H 109.5 . . ?
H10G C105 H10H 109.5 . . ?
O28 C123 H12C 109.5 . . ?
O28 C123 H12D 109.5 . . ?
O28 C123 H12E 109.5 . . ?
H12C C123 H12D 109.5 . . ?
H12C C123 H12E 109.5 . . ?
H12D C123 H12E 109.5 . . ?
C111 C116 C117 113.2(7) . . ?
C111 C116 H11A 108.9 . . ?
C111 C116 H11B 108.9 . . ?
C117 C116 H11A 108.9 . . ?
C117 C116 H11B 108.9 . . ?
H11A C116 H11B 107.8 . . ?
O26 C114 H11C 109.5 . . ?
O26 C114 H11D 109.5 . . ?
O26 C114 H11E 109.5 . . ?
H11C C114 H11D 109.5 . . ?
H11C C114 H11E 109.5 . . ?
H11D C114 H11E 109.5 . . ?
C80 C79 H79A 109.5 . . ?
C80 C79 H79B 109.5 . . ?
C80 C79 H79C 109.5 . . ?
H79A C79 H79B 109.5 . . ?
H79A C79 H79C 109.5 . . ?
H79B C79 H79C 109.5 . . ?
C37 C38 H38 119.5 . . ?
C39 C38 C37 120.9(12) . . ?
C39 C38 H38 119.5 . . ?
C76 C75 H75A 109.5 . . ?
C76 C75 H75B 109.5 . . ?
C76 C75 H75C 109.5 . . ?
H75A C75 H75B 109.5 . . ?
H75A C75 H75C 109.5 . . ?
H75B C75 H75C 109.5 . . ?
C40 C39 C44 115.9(12) . . ?
C38 C39 C40 121.2(12) . . ?
C38 C39 C44 122.9(12) . . ?
C37 C36 C41 117.0(12) . . ?
C37 C36 C35 122.8(12) . . ?
C41 C36 C35 120.1(11) . . ?
O27 C124 H12F 109.5 . . ?
O27 C124 H12G 109.5 . . ?
O27 C124 H12H 109.5 . . ?
H12F C124 H12G 109.5 . . ?
H12F C124 H12H 109.5 . . ?
H12G C124 H12H 109.5 . . ?
C40 C41 H41 119.2 . . ?
C36 C41 C40 121.6(11) . . ?
C36 C41 H41 119.2 . . ?
O8 C8 O7 124.5(10) . . ?
O8 C8 C7 118.4(10) . . ?
O7 C8 C7 117.1(9) . . ?
N5 C146 H146 120.0 . . ?
O34 C146 N5 120.0(16) . . ?
O34 C146 H146 120.0 . . ?
O25 C115 H11F 109.5 . . ?
O25 C115 H11G 109.5 . . ?
O25 C115 H11H 109.5 . . ?
H11F C115 H11G 109.5 . . ?
H11F C115 H11H 109.5 . . ?
H11G C115 H11H 109.5 . . ?
C45 C44 C39 111.3(9) . . ?
C45 C44 H44A 109.4 . . ?
C45 C44 H44B 109.4 . . ?
C39 C44 H44A 109.4 . . ?
C39 C44 H44B 109.4 . . ?
H44A C44 H44B 108.0 . . ?
H33D O33 H33E 104.5 . . ?
O16 C51 H51A 109.5 . . ?
O16 C51 H51B 109.5 . . ?
O16 C51 H51C 109.5 . . ?
H51A C51 H51B 109.5 . . ?
H51A C51 H51C 109.5 . . ?
H51B C51 H51C 109.5 . . ?
O14 C149 H14A 109.5 . . ?
O14 C149 H14B 109.5 . . ?
O14 C149 H14C 109.5 . . ?
H14A C149 H14B 109.5 . . ?
H14A C149 H14C 109.5 . . ?
H14B C149 H14C 109.5 . . ?
O9 C34 H34A 109.5 . . ?
O9 C34 H34B 109.5 . . ?
O9 C34 H34C 109.5 . . ?
H34A C34 H34B 109.5 . . ?
H34A C34 H34C 109.5 . . ?
H34B C34 H34C 109.5 . . ?
O13 C52 H52A 109.5 . . ?
O13 C52 H52B 109.5 . . ?
O13 C52 H52C 109.5 . . ?
H52A C52 H52B 109.5 . . ?
H52A C52 H52C 109.5 . . ?
H52B C52 H52C 109.5 . . ?
H35C O35 H35D 109.5 . . ?
C74 C73 H73A 109.5 . . ?
C74 C73 H73B 109.5 . . ?
C74 C73 H73C 109.5 . . ?
H73A C73 H73B 109.5 . . ?
H73A C73 H73C 109.5 . . ?
H73B C73 H73C 109.5 . . ?
O10 C33 H33A 109.5 . . ?
O10 C33 H33B 109.5 . . ?
O10 C33 H33C 109.5 . . ?
H33A C33 H33B 109.5 . . ?
H33A C33 H33C 109.5 . . ?
H33B C33 H33C 109.5 . . ?
N5 C148 H14D 109.5 . . ?
N5 C148 H14E 109.5 . . ?
N5 C148 H14F 109.5 . . ?
H14D C148 H14E 109.5 . . ?
H14D C148 H14F 109.5 . . ?
H14E C148 H14F 109.5 . . ?
C8 C7 H7A 109.5 . . ?
C8 C7 H7B 109.5 . . ?
C8 C7 H7C 109.5 . . ?
H7A C7 H7B 109.5 . . ?
H7A C7 H7C 109.5 . . ?
H7B C7 H7C 109.5 . . ?
O1 C2 C1 123(2) . . ?
O2 C2 O1 125.1(16) . . ?
O2 C2 C1 111.5(19) . . ?
N5 C147 H14G 109.5 . . ?
N5 C147 H14H 109.5 . . ?
N5 C147 H14I 109.5 . . ?
H14G C147 H14H 109.5 . . ?
H14G C147 H14I 109.5 . . ?
H14H C147 H14I 109.5 . . ?
O12 C42 H42A 109.5 . . ?
O12 C42 H42B 109.5 . . ?
O12 C42 H42C 109.5 . . ?
H42A C42 H42B 109.5 . . ?
H42A C42 H42C 109.5 . . ?
H42B C42 H42C 109.5 . . ?
O3 C4 O4 121.7(13) . . ?
O3 C4 C3 124.4(13) . . ?
O4 C4 C3 113.4(12) . . ?
C2 C1 H1A 109.5 . . ?
C2 C1 H1B 109.5 . . ?
C2 C1 H1C 109.5 . . ?
H1A C1 H1B 109.5 . . ?
H1A C1 H1C 109.5 . . ?
H1B C1 H1C 109.5 . . ?
C49 C48 C53 118.5(10) . . ?
C47 C48 C49 121.7(10) . . ?
C47 C48 C53 119.8(10) . . ?
C30 C35 C36 111.8(9) . . ?
C30 C35 H35A 109.3 . . ?
C30 C35 H35B 109.3 . . ?
C36 C35 H35A 109.3 . . ?
C36 C35 H35B 109.3 . . ?
H35A C35 H35B 107.9 . . ?
C24 C25 C20 123.4(9) . . ?
C24 C25 H25 118.3 . . ?
C20 C25 H25 118.3 . . ?
O6 C6 O5 126.0(15) . . ?
O6 C6 C5 116.1(14) . . ?
O5 C6 C5 117.9(14) . . ?
C4 C3 H3A 109.5 . . ?
C4 C3 H3B 109.5 . . ?
C4 C3 H3C 109.5 . . ?
H3A C3 H3B 109.5 . . ?
H3A C3 H3C 109.5 . . ?
H3B C3 H3C 109.5 . . ?
C6 C5 H5A 109.5 . . ?
C6 C5 H5B 109.5 . . ?
C6 C5 H5C 109.5 . . ?
H5A C5 H5B 109.5 . . ?
H5A C5 H5C 109.5 . . ?
H5B C5 H5C 109.5 . . ?
O11 C43 H43A 109.5 . . ?
O11 C43 H43B 109.5 . . ?
O11 C43 H43C 109.5 . . ?
H43A C43 H43B 109.5 . . ?
H43A C43 H43C 109.5 . . ?
H43B C43 H43C 109.5 . . ?
O27 C118 C117 114.9(9) . . ?
O27 C118 C119 124.4(9) . . ?
C117 C118 C119 120.6(10) . . ?
C78 C77 H77A 109.5 . . ?
C78 C77 H77B 109.5 . . ?
C78 C77 H77C 109.5 . . ?
H77A C77 H77B 109.5 . . ?
H77A C77 H77C 109.5 . . ?
H77B C77 H77C 109.5 . . ?

loop_
_geom_bond_atom_site_label_1
_geom_bond_atom_site_label_2
_geom_bond_distance
_geom_bond_site_symmetry_2
_geom_bond_publ_flag
Cu4 Cu3 2.6290(15) . ?
Cu4 O20 1.951(6) . ?
Cu4 O24 1.955(7) . ?
Cu4 O18 2.011(7) . ?
Cu4 N3 2.189(3) . ?
Cu4 O22 1.884(7) . ?
Cu3 O21 1.921(8) . ?
Cu3 O23 1.958(7) . ?
Cu3 O19 1.927(7) . ?
Cu3 O17 2.025(8) . ?
Cu3 N2 2.166(4) . ?
Cu2 Cu1 2.6083(17) . ?
Cu2 O7 1.953(7) . ?
Cu2 N1 2.149(5) . ?
Cu2 O5 2.023(10) . ?
Cu2 O1 1.873(10) . ?
Cu2 O3 1.957(9) . ?
Cu1 O8 1.990(7) . ?
Cu1 O6 2.052(9) . ?
Cu1 N4 2.159(4) 1_256 ?
Cu1 O2 1.894(13) . ?
Cu1 O4 1.946(8) . ?
O31 C100 1.395(10) . ?
O31 C106 1.391(11) . ?
O20 C76 1.242(10) . ?
O29 C127 1.363(9) . ?
O29 C133 1.447(11) . ?
O16 C58 1.388(10) . ?
O16 C51 1.382(12) . ?
O15 C55 1.383(10) . ?
O15 C60 1.369(10) . ?
O30 C130 1.368(10) . ?
O30 C132 1.394(11) . ?
O25 C109 1.408(11) . ?
O25 C115 1.364(12) . ?
O24 C80 1.282(11) . ?
O21 C78 1.279(12) . ?
O26 C112 1.351(10) . ?
O26 C114 1.382(11) . ?
O32 C103 1.380(10) . ?
O32 C105 1.450(11) . ?
O28 C121 1.379(11) . ?
O28 C123 1.433(12) . ?
O18 C74 1.236(12) . ?
O14 C49 1.390(11) . ?
O14 C149 1.373(12) . ?
O23 C80 1.225(12) . ?
O10 C31 1.384(12) . ?
O10 C33 1.378(13) . ?
C96 C95 1.355(11) . ?
C96 C98 1.504(11) . ?
C96 C97 1.382(9) . ?
O9 C28 1.422(11) . ?
O9 C34 1.385(13) . ?
C56 H56 0.9500 . ?
C56 C55 1.379(12) . ?
C56 C57 1.348(10) . ?
O19 C76 1.255(10) . ?
C94 H94 0.9500 . ?
C94 C95 1.413(11) . ?
C94 C93 1.352(10) . ?
N3 C81 1.3900 . ?
N3 C85 1.3900 . ?
C81 H81 0.9500 . ?
C81 C82 1.3900 . ?
C82 H82 0.9500 . ?
C82 C83 1.3900 . ?
C83 C84 1.3900 . ?
C83 C86 1.546(8) . ?
C84 H84 0.9500 . ?
C84 C85 1.3900 . ?
C85 H85 0.9500 . ?
C95 C135 1.488(10) . ?
C98 H98A 0.9900 . ?
C98 H98B 0.9900 . ?
C98 C99 1.500(12) . ?
O22 C78 1.248(12) . ?
O8 C8 1.215(10) . ?
C128 H128 0.9500 . ?
C128 C129 1.407(11) . ?
C128 C127 1.403(11) . ?
C104 H104 0.9500 . ?
C104 C99 1.339(11) . ?
C104 C103 1.363(12) . ?
O17 C74 1.274(12) . ?
O13 C46 1.392(13) . ?
O13 C52 1.422(14) . ?
C24 C23 1.391(11) . ?
C24 C26 1.537(12) . ?
C24 C25 1.381(11) . ?
C93 C92 1.409(11) . ?
C93 C134 1.545(10) . ?
C58 C57 1.391(12) . ?
C58 C59 1.393(13) . ?
C55 C54 1.383(12) . ?
C57 C61 1.503(11) . ?
C129 C130 1.390(12) . ?
C129 C134 1.545(12) . ?
C102 C103 1.422(12) . ?
C102 C101 1.377(12) . ?
C102 C107 1.511(12) . ?
C135 C136 1.416(11) . ?
C135 C140 1.375(11) . ?
C139 H139 0.9500 . ?
C139 C138 1.370(12) . ?
C139 C140 1.359(10) . ?
C127 C126 1.404(12) . ?
C30 C29 1.435(14) . ?
C30 C31 1.400(13) . ?
C30 C35 1.480(14) . ?
C100 C99 1.378(11) . ?
C100 C101 1.408(12) . ?
C112 C111 1.376(11) . ?
C112 C113 1.408(12) . ?
C92 C97 1.386(10) . ?
C92 C89 1.503(10) . ?
N5 C146 1.287(16) . ?
N5 C148 1.528(17) . ?
N5 C147 1.418(16) . ?
C23 C22 1.358(10) . ?
C23 C62 1.506(11) . ?
C110 H110 0.9500 . ?
C110 C111 1.338(12) . ?
C110 C109 1.410(12) . ?
C97 H97 0.9500 . ?
C21 C20 1.374(11) . ?
C21 C22 1.377(10) . ?
C21 C61 1.555(11) . ?
C14 C15 1.396(13) . ?
C14 C11 1.503(10) . ?
C14 C19 1.373(13) . ?
C88 H88 0.9500 . ?
C88 C89 1.372(11) . ?
C88 C87 1.391(11) . ?
C89 C90 1.411(11) . ?
C130 C131 1.426(13) . ?
C121 C120 1.393(13) . ?
C121 C122 1.409(14) . ?
C111 C116 1.507(12) . ?
C90 H90 0.9500 . ?
C90 C91 1.387(10) . ?
C86 C91 1.418(12) . ?
C86 C87 1.343(12) . ?
C20 C17 1.497(11) . ?
C20 C25 1.404(11) . ?
C138 C141 1.487(10) . ?
C138 C137 1.373(13) . ?
C108 C113 1.364(11) . ?
C108 C107 1.526(12) . ?
C108 C109 1.377(12) . ?
N2 C71 1.3900 . ?
N2 C70 1.3900 . ?
C71 H71 0.9500 . ?
C71 C72 1.3900 . ?
C72 H72 0.9500 . ?
C72 C68 1.3900 . ?
C68 C69 1.3900 . ?
C68 C65 1.523(9) . ?
C69 H69 0.9500 . ?
C69 C70 1.3900 . ?
C70 H70 0.9500 . ?
C113 H113 0.9500 . ?
C101 H101 0.9500 . ?
C54 C59 1.417(12) . ?
C54 C53 1.520(13) . ?
O11 C37 1.379(13) . ?
O11 C43 1.395(11) . ?
C22 H22 0.9500 . ?
O7 C8 1.321(11) . ?
C15 H15 0.9500 . ?
C15 C16 1.395(11) . ?
C107 H10A 0.9900 . ?
C107 H10B 0.9900 . ?
C91 H91 0.9500 . ?
C62 C63 1.380(13) . ?
C62 C67 1.384(12) . ?
C27 C26 1.504(12) . ?
C27 C32 1.412(14) . ?
C27 C28 1.323(12) . ?
C29 H29 0.9500 . ?
C29 C28 1.402(13) . ?
O12 C40 1.301(13) . ?
O12 C42 1.419(14) . ?
C87 H87 0.9500 . ?
C16 H16 0.9500 . ?
C16 C17 1.323(12) . ?
C63 H63 0.9500 . ?
C63 C64 1.377(11) . ?
C120 C125 1.500(13) . ?
C120 C119 1.385(13) . ?
C134 H13A 0.9900 . ?
C134 H13B 0.9900 . ?
C125 H12A 0.9900 . ?
C125 H12B 0.9900 . ?
C125 C126 1.490(12) . ?
C26 H26A 0.9900 . ?
C26 H26B 0.9900 . ?
C11 C10 1.3900 . ?
C11 C12 1.3900 . ?
C10 H10 0.9500 . ?
C10 C9 1.3900 . ?
C9 H9 0.9500 . ?
C9 N1 1.3900 . ?
N1 C13 1.3900 . ?
C13 H13 0.9500 . ?
C13 C12 1.3900 . ?
C12 H12 0.9500 . ?
O6 C6 1.161(14) . ?
O5 C6 1.255(15) . ?
O27 C124 1.433(12) . ?
O27 C118 1.354(11) . ?
C136 H136 0.9500 . ?
C136 C137 1.356(11) . ?
C32 H32 0.9500 . ?
C32 C31 1.397(14) . ?
C80 C79 1.531(14) . ?
C140 H140 0.9500 . ?
O1 C2 1.26(2) . ?
C64 H64 0.9500 . ?
C64 C65 1.399(14) . ?
C74 C73 1.543(15) . ?
C59 H59 0.9500 . ?
C122 H122 0.9500 . ?
C122 C117 1.369(13) . ?
C67 H67 0.9500 . ?
C67 C66 1.379(12) . ?
N4 C143 1.3900 . ?
N4 C144 1.3900 . ?
C143 H143 0.9500 . ?
C143 C142 1.3900 . ?
C142 H142 0.9500 . ?
C142 C141 1.3900 . ?
C141 C145 1.3900 . ?
C145 H145 0.9500 . ?
C145 C144 1.3900 . ?
C144 H144 0.9500 . ?
C17 C18 1.402(12) . ?
C49 C50 1.368(14) . ?
C49 C48 1.370(13) . ?
C106 H10C 0.9800 . ?
C106 H10D 0.9800 . ?
C106 H10E 0.9800 . ?
C76 C75 1.529(13) . ?
C126 C131 1.377(12) . ?
C61 H61A 0.9900 . ?
C61 H61B 0.9900 . ?
C50 H50 0.9500 . ?
C50 C45 1.399(15) . ?
C40 C39 1.328(14) . ?
C40 C41 1.429(15) . ?
C65 C66 1.411(14) . ?
C18 H18 0.9500 . ?
C18 C19 1.380(11) . ?
C53 H53A 0.9900 . ?
C53 H53B 0.9900 . ?
C53 C48 1.584(14) . ?
C60 H60A 0.9800 . ?
C60 H60B 0.9800 . ?
C60 H60C 0.9800 . ?
C133 H13C 0.9800 . ?
C133 H13D 0.9800 . ?
C133 H13E 0.9800 . ?
C19 H19 0.9500 . ?
O2 C2 1.23(2) . ?
C137 H137 0.9500 . ?
C37 C38 1.402(17) . ?
C37 C36 1.311(14) . ?
O3 C4 1.244(14) . ?
C78 C77 1.554(16) . ?
C117 C116 1.521(13) . ?
C117 C118 1.354(13) . ?
O4 C4 1.297(15) . ?
C132 H13F 0.9800 . ?
C132 H13G 0.9800 . ?
C132 H13H 0.9800 . ?
C119 H119 0.9500 . ?
C119 C118 1.375(13) . ?
C66 H66 0.9500 . ?
C45 C46 1.402(16) . ?
C45 C44 1.459(15) . ?
C131 H131 0.9500 . ?
C47 H47 0.9500 . ?
C47 C46 1.361(15) . ?
C47 C48 1.334(13) . ?
C105 H10F 0.9800 . ?
C105 H10G 0.9800 . ?
C105 H10H 0.9800 . ?
C123 H12C 0.9800 . ?
C123 H12D 0.9800 . ?
C123 H12E 0.9800 . ?
C116 H11A 0.9900 . ?
C116 H11B 0.9900 . ?
C114 H11C 0.9800 . ?
C114 H11D 0.9800 . ?
C114 H11E 0.9800 . ?
C79 H79A 0.9800 . ?
C79 H79B 0.9800 . ?
C79 H79C 0.9800 . ?
C38 H38 0.9500 . ?
C38 C39 1.322(16) . ?
C75 H75A 0.9800 . ?
C75 H75B 0.9800 . ?
C75 H75C 0.9800 . ?
C39 C44 1.584(15) . ?
C36 C41 1.386(15) . ?
C36 C35 1.537(16) . ?
C124 H12F 0.9800 . ?
C124 H12G 0.9800 . ?
C124 H12H 0.9800 . ?
C41 H41 0.9500 . ?
C8 C7 1.506(14) . ?
O34 C146 1.251(16) . ?
C146 H146 0.9500 . ?
C115 H11F 0.9800 . ?
C115 H11G 0.9800 . ?
C115 H11H 0.9800 . ?
C44 H44A 0.9900 . ?
C44 H44B 0.9900 . ?
O33 H33D 0.8699 . ?
O33 H33E 0.8693 . ?
C51 H51A 0.9800 . ?
C51 H51B 0.9800 . ?
C51 H51C 0.9800 . ?
C149 H14A 0.9800 . ?
C149 H14B 0.9800 . ?
C149 H14C 0.9800 . ?
C34 H34A 0.9800 . ?
C34 H34B 0.9800 . ?
C34 H34C 0.9800 . ?
C52 H52A 0.9800 . ?
C52 H52B 0.9800 . ?
C52 H52C 0.9800 . ?
O35 H35C 0.8701 . ?
O35 H35D 0.8697 . ?
C73 H73A 0.9800 . ?
C73 H73B 0.9800 . ?
C73 H73C 0.9800 . ?
C33 H33A 0.9800 . ?
C33 H33B 0.9800 . ?
C33 H33C 0.9800 . ?
C148 H14D 0.9800 . ?
C148 H14E 0.9800 . ?
C148 H14F 0.9800 . ?
C7 H7A 0.9800 . ?
C7 H7B 0.9800 . ?
C7 H7C 0.9800 . ?
C2 C1 1.54(2) . ?
C147 H14G 0.9800 . ?
C147 H14H 0.9800 . ?
C147 H14I 0.9800 . ?
C42 H42A 0.9800 . ?
C42 H42B 0.9800 . ?
C42 H42C 0.9800 . ?
C4 C3 1.498(17) . ?
C1 H1A 0.9800 . ?
C1 H1B 0.9800 . ?
C1 H1C 0.9800 . ?
C35 H35A 0.9900 . ?
C35 H35B 0.9900 . ?
C25 H25 0.9500 . ?
C6 C5 1.56(2) . ?
C3 H3A 0.9800 . ?
C3 H3B 0.9800 . ?
C3 H3C 0.9800 . ?
C5 H5A 0.9800 . ?
C5 H5B 0.9800 . ?
C5 H5C 0.9800 . ?
C43 H43A 0.9800 . ?
C43 H43B 0.9800 . ?
C43 H43C 0.9800 . ?
C77 H77A 0.9800 . ?
C77 H77B 0.9800 . ?
C77 H77C 0.9800 . ?

loop_
_geom_torsion_atom_site_label_1
_geom_torsion_atom_site_label_2
_geom_torsion_atom_site_label_3
_geom_torsion_atom_site_label_4
_geom_torsion
_geom_torsion_site_symmetry_1
_geom_torsion_site_symmetry_2
_geom_torsion_site_symmetry_3
_geom_torsion_site_symmetry_4
_geom_torsion_publ_flag
Cu4 O20 C76 O19 -4.9(14) . . . . ?
Cu4 O20 C76 C75 177.3(7) . . . . ?
Cu4 O24 C80 O23 -4.5(15) . . . . ?
Cu4 O24 C80 C79 175.8(8) . . . . ?
Cu4 O18 C74 O17 2.8(15) . . . . ?
Cu4 O18 C74 C73 177.8(7) . . . . ?
Cu4 N3 C81 C82 176.7(4) . . . . ?
Cu4 N3 C85 C84 -176.9(4) . . . . ?
Cu4 O22 C78 O21 0.0(15) . . . . ?
Cu4 O22 C78 C77 174.2(8) . . . . ?
Cu3 Cu4 O22 C78 4.1(7) . . . . ?
Cu3 O21 C78 O22 -6.7(15) . . . . ?
Cu3 O21 C78 C77 179.1(8) . . . . ?
Cu3 O23 C80 O24 -1.1(15) . . . . ?
Cu3 O23 C80 C79 178.5(8) . . . . ?
Cu3 O19 C76 O20 -2.3(14) . . . . ?
Cu3 O19 C76 C75 175.5(7) . . . . ?
Cu3 O17 C74 O18 -8.5(15) . . . . ?
Cu3 O17 C74 C73 176.4(7) . . . . ?
Cu3 N2 C71 C72 -172.9(4) . . . . ?
Cu3 N2 C70 C69 172.6(4) . . . . ?
Cu2 Cu1 O2 C2 -0.2(12) . . . . ?
Cu2 O7 C8 O8 -7.8(18) . . . . ?
Cu2 O7 C8 C7 173.5(10) . . . . ?
Cu2 N1 C13 C12 179.7(5) . . . . ?
Cu2 O5 C6 O6 1(2) . . . . ?
Cu2 O5 C6 C5 179.7(13) . . . . ?
Cu2 O1 C2 O2 -6.1(19) . . . . ?
Cu2 O1 C2 C1 175.3(11) . . . . ?
Cu2 O3 C4 O4 12(2) . . . . ?
Cu2 O3 C4 C3 -176.6(13) . . . . ?
Cu1 Cu2 O1 C2 4.3(9) . . . . ?
Cu1 O8 C8 O7 4.8(17) . . . . ?
Cu1 O8 C8 C7 -176.5(10) . . . . ?
Cu1 O6 C6 O5 -3(2) . . . . ?
Cu1 O6 C6 C5 177.9(13) . . . . ?
Cu1 N4 C143 C142 173.2(6) 1_854 . . . ?
Cu1 N4 C144 C145 -173.4(6) 1_854 . . . ?
Cu1 O2 C2 O1 4(2) . . . . ?
Cu1 O2 C2 C1 -177.5(10) . . . . ?
Cu1 O4 C4 O3 -16(2) . . . . ?
Cu1 O4 C4 C3 172.2(12) . . . . ?
O31 C100 C99 C98 -5.2(11) . . . . ?
O31 C100 C99 C104 176.7(7) . . . . ?
O31 C100 C101 C102 -179.0(7) . . . . ?
O20 Cu4 O22 C78 86.3(8) . . . . ?
O29 C127 C126 C125 -3.8(11) . . . . ?
O29 C127 C126 C131 179.8(7) . . . . ?
O16 C58 C57 C56 179.0(7) . . . . ?
O16 C58 C57 C61 -2.2(11) . . . . ?
O16 C58 C59 C54 177.4(8) . . . . ?
O15 C55 C54 C59 177.1(7) . . . . ?
O15 C55 C54 C53 -2.3(12) . . . . ?
O30 C130 C131 C126 179.7(8) . . . . ?
O24 Cu4 O22 C78 -80.2(8) . . . . ?
O26 C112 C111 C110 -178.8(8) . . . . ?
O26 C112 C111 C116 2.2(12) . . . . ?
O26 C112 C113 C108 178.4(8) . . . . ?
O28 C121 C120 C125 -1.8(12) . . . . ?
O28 C121 C120 C119 -179.6(7) . . . . ?
O28 C121 C122 C117 177.3(8) . . . . ?
O18 Cu4 O22 C78 13(2) . . . . ?
O14 C49 C50 C45 -179.5(9) . . . . ?
O14 C49 C48 C53 -2.7(12) . . . . ?
O14 C49 C48 C47 178.5(9) . . . . ?
C96 C95 C135 C136 134.7(10) . . . . ?
C96 C95 C135 C140 -51.5(12) . . . . ?
C96 C98 C99 C104 89.1(9) . . . . ?
C96 C98 C99 C100 -88.9(10) . . . . ?
C56 C55 C54 C59 -3.5(13) . . . . ?
C56 C55 C54 C53 177.0(8) . . . . ?
C56 C57 C61 C21 92.0(9) . . . . ?
C94 C95 C135 C136 -48.6(13) . . . . ?
C94 C95 C135 C140 125.2(9) . . . . ?
C94 C93 C92 C97 -0.2(12) . . . . ?
C94 C93 C92 C89 175.8(8) . . . . ?
C94 C93 C134 C129 101.7(9) . . . . ?
N3 Cu4 O22 C78 -174.6(8) . . . . ?
N3 C81 C82 C83 0.0 . . . . ?
C81 N3 C85 C84 0.0 . . . . ?
C81 C82 C83 C84 0.0 . . . . ?
C81 C82 C83 C86 -173.5(6) . . . . ?
C82 C83 C84 C85 0.0 . . . . ?
C82 C83 C86 C91 149.3(6) . . . . ?
C82 C83 C86 C87 -31.9(10) . . . . ?
C83 C84 C85 N3 0.0 . . . . ?
C83 C86 C91 C90 -174.8(7) . . . . ?
C83 C86 C87 C88 174.2(7) . . . . ?
C84 C83 C86 C91 -24.2(9) . . . . ?
C84 C83 C86 C87 154.6(7) . . . . ?
C85 N3 C81 C82 0.0 . . . . ?
C95 C96 C98 C99 -123.5(8) . . . . ?
C95 C96 C97 C92 3.2(12) . . . . ?
C95 C94 C93 C92 -0.7(12) . . . . ?
C95 C94 C93 C134 -179.8(8) . . . . ?
C95 C135 C136 C137 173.4(9) . . . . ?
C95 C135 C140 C139 -173.7(8) . . . . ?
C98 C96 C95 C94 174.8(8) . . . . ?
C98 C96 C95 C135 -8.5(13) . . . . ?
C98 C96 C97 C92 -175.7(8) . . . . ?
O8 Cu1 O2 C2 -87.5(12) . . . . ?
C128 C129 C130 O30 179.2(7) . . . . ?
C128 C129 C130 C131 -0.8(12) . . . . ?
C128 C129 C134 C93 100.5(8) . . . . ?
C128 C127 C126 C125 176.4(7) . . . . ?
C128 C127 C126 C131 0.1(12) . . . . ?
C24 C23 C22 C21 -2.2(12) . . . . ?
C24 C23 C62 C63 103.7(10) . . . . ?
C24 C23 C62 C67 -74.4(12) . . . . ?
C93 C94 C95 C96 3.0(13) . . . . ?
C93 C94 C95 C135 -173.9(8) . . . . ?
C93 C92 C97 C96 -1.0(12) . . . . ?
C93 C92 C89 C88 128.9(9) . . . . ?
C93 C92 C89 C90 -55.4(11) . . . . ?
C58 C57 C61 C21 -86.8(10) . . . . ?
C55 C56 C57 C58 3.7(12) . . . . ?
C55 C56 C57 C61 -175.1(8) . . . . ?
C55 C54 C59 C58 3.3(13) . . . . ?
C55 C54 C53 C48 -79.3(11) . . . . ?
C57 C56 C55 O15 179.2(8) . . . . ?
C57 C56 C55 C54 -0.1(13) . . . . ?
C57 C58 C59 C54 0.3(13) . . . . ?
C129 C128 C127 O29 179.0(7) . . . . ?
C129 C128 C127 C126 -1.2(12) . . . . ?
C129 C130 C131 C126 -0.4(13) . . . . ?
C135 C136 C137 C138 -1.2(18) . . . . ?
C139 C138 C141 C142 160.2(8) . . . . ?
C139 C138 C141 C145 -25.9(12) . . . . ?
C139 C138 C137 C136 2.7(16) . . . . ?
C127 C128 C129 C130 1.6(11) . . . . ?
C127 C128 C129 C134 -178.4(7) . . . . ?
C127 C126 C131 C130 0.7(13) . . . . ?
C30 C29 C28 O9 178.8(8) . . . . ?
C30 C29 C28 C27 -2.1(14) . . . . ?
C99 C104 C103 O32 -177.2(8) . . . . ?
C99 C104 C103 C102 1.1(13) . . . . ?
C99 C100 C101 C102 2.8(12) . . . . ?
C112 C111 C116 C117 -108.2(10) . . . . ?
C92 C93 C134 C129 -77.3(10) . . . . ?
C92 C89 C90 C91 179.6(7) . . . . ?
C23 C24 C26 C27 -106.7(9) . . . . ?
C23 C24 C25 C20 -2.3(13) . . . . ?
C23 C62 C63 C64 -179.3(8) . . . . ?
C23 C62 C67 C66 -178.4(9) . . . . ?
C110 C111 C116 C117 72.8(12) . . . . ?
C97 C96 C95 C94 -4.1(12) . . . . ?
C97 C96 C95 C135 172.6(8) . . . . ?
C97 C96 C98 C99 55.4(10) . . . . ?
C97 C92 C89 C88 -55.0(11) . . . . ?
C97 C92 C89 C90 120.7(9) . . . . ?
C21 C20 C17 C16 -56.1(13) . . . . ?
C21 C20 C17 C18 122.1(10) . . . . ?
C21 C20 C25 C24 0.3(13) . . . . ?
C14 C15 C16 C17 -0.1(15) . . . . ?
C14 C11 C10 C9 -175.8(8) . . . . ?
C14 C11 C12 C13 175.8(8) . . . . ?
C88 C89 C90 C91 -4.6(11) . . . . ?
C103 C104 C99 C98 -175.1(8) . . . . ?
C103 C104 C99 C100 3.1(13) . . . . ?
C103 C102 C101 C100 1.5(12) . . . . ?
C103 C102 C107 C108 -77.4(10) . . . . ?
C89 C92 C97 C96 -177.3(7) . . . . ?
C89 C88 C87 C86 1.7(13) . . . . ?
C89 C90 C91 C86 -0.6(12) . . . . ?
C130 C129 C134 C93 -79.5(10) . . . . ?
C121 C120 C125 C126 -88.8(10) . . . . ?
C121 C120 C119 C118 3.2(13) . . . . ?
C121 C122 C117 C116 -174.9(8) . . . . ?
C121 C122 C117 C118 1.2(14) . . . . ?
C111 C112 C113 C108 2.3(13) . . . . ?
C111 C110 C109 O25 178.9(8) . . . . ?
C111 C110 C109 C108 0.6(13) . . . . ?
C86 C83 C84 C85 173.4(6) . . . . ?
C20 C21 C22 C23 0.2(13) . . . . ?
C20 C21 C61 C57 -86.5(10) . . . . ?
C20 C17 C18 C19 -175.1(8) . . . . ?
C138 C139 C140 C135 1.0(14) . . . . ?
C138 C141 C145 C144 -173.9(9) . . . . ?
N2 C71 C72 C68 0.0 . . . . ?
C71 N2 C70 C69 0.0 . . . . ?
C71 C72 C68 C69 0.0 . . . . ?
C71 C72 C68 C65 173.5(6) . . . . ?
C72 C68 C69 C70 0.0 . . . . ?
C72 C68 C65 C64 150.0(8) . . . . ?
C72 C68 C65 C66 -31.5(11) . . . . ?
C68 C69 C70 N2 0.0 . . . . ?
C68 C65 C66 C67 -177.9(8) . . . . ?
C69 C68 C65 C64 -36.4(11) . . . . ?
C69 C68 C65 C66 142.0(8) . . . . ?
C70 N2 C71 C72 0.0 . . . . ?
C113 C112 C111 C110 -2.3(13) . . . . ?
C113 C112 C111 C116 178.6(8) . . . . ?
C113 C108 C107 C102 104.0(9) . . . . ?
C113 C108 C109 O25 -179.2(8) . . . . ?
C113 C108 C109 C110 -0.7(12) . . . . ?
C101 C102 C103 O32 175.1(7) . . . . ?
C101 C102 C103 C104 -3.4(12) . . . . ?
C101 C102 C107 C108 102.0(9) . . . . ?
C101 C100 C99 C98 173.1(7) . . . . ?
C101 C100 C99 C104 -5.1(12) . . . . ?
C54 C53 C48 C49 -83.2(10) . . . . ?
C54 C53 C48 C47 95.7(10) . . . . ?
O11 C37 C38 C39 -177.8(11) . . . . ?
O11 C37 C36 C41 173.6(10) . . . . ?
O11 C37 C36 C35 -7.9(15) . . . . ?
C22 C23 C62 C63 -79.1(11) . . . . ?
C22 C23 C62 C67 102.8(11) . . . . ?
C22 C21 C20 C17 -178.6(8) . . . . ?
C22 C21 C20 C25 0.8(12) . . . . ?
C22 C21 C61 C57 91.2(9) . . . . ?
O7 Cu2 O1 C2 86.2(10) . . . . ?
C15 C14 C11 C10 -31.4(11) . . . . ?
C15 C14 C11 C12 152.8(8) . . . . ?
C15 C14 C19 C18 0.6(14) . . . . ?
C15 C16 C17 C20 176.5(8) . . . . ?
C15 C16 C17 C18 -1.8(14) . . . . ?
C107 C102 C103 O32 -5.5(11) . . . . ?
C107 C102 C103 C104 176.0(8) . . . . ?
C107 C102 C101 C100 -177.9(7) . . . . ?
C107 C108 C113 C112 179.8(8) . . . . ?
C107 C108 C109 O25 0.3(12) . . . . ?
C107 C108 C109 C110 178.8(8) . . . . ?
C91 C86 C87 C88 -6.9(13) . . . . ?
C109 C110 C111 C112 0.9(13) . . . . ?
C109 C110 C111 C116 180.0(8) . . . . ?
C109 C108 C113 C112 -0.7(12) . . . . ?
C109 C108 C107 C102 -75.4(11) . . . . ?
C62 C23 C22 C21 -179.5(8) . . . . ?
C62 C63 C64 C65 -1.4(14) . . . . ?
C62 C67 C66 C65 -3.2(15) . . . . ?
C27 C32 C31 O10 -178.7(8) . . . . ?
C27 C32 C31 C30 4.3(14) . . . . ?
C29 C30 C31 O10 176.2(8) . . . . ?
C29 C30 C31 C32 -6.5(13) . . . . ?
C29 C30 C35 C36 103.5(12) . . . . ?
O12 C40 C39 C38 172.1(11) . . . . ?
O12 C40 C39 C44 -9.3(15) . . . . ?
O12 C40 C41 C36 -176.7(11) . . . . ?
C87 C88 C89 C92 -180.0(7) . . . . ?
C87 C88 C89 C90 4.1(12) . . . . ?
C87 C86 C91 C90 6.3(12) . . . . ?
C16 C17 C18 C19 3.2(13) . . . . ?
C63 C62 C67 C66 3.5(15) . . . . ?
C63 C64 C65 C68 -179.8(8) . . . . ?
C63 C64 C65 C66 1.7(15) . . . . ?
C120 C121 C122 C117 -1.6(13) . . . . ?
C120 C125 C126 C127 -81.7(11) . . . . ?
C120 C125 C126 C131 94.5(11) . . . . ?
C120 C119 C118 O27 -179.4(8) . . . . ?
C120 C119 C118 C117 -3.7(14) . . . . ?
C134 C93 C92 C97 178.8(7) . . . . ?
C134 C93 C92 C89 -5.2(12) . . . . ?
C134 C129 C130 O30 -0.9(12) . . . . ?
C134 C129 C130 C131 179.2(8) . . . . ?
C125 C120 C119 C118 -174.6(8) . . . . ?
C125 C126 C131 C130 -175.5(8) . . . . ?
C26 C24 C23 C22 -178.1(8) . . . . ?
C26 C24 C23 C62 -0.8(13) . . . . ?
C26 C24 C25 C20 178.8(8) . . . . ?
C26 C27 C32 C31 -176.0(8) . . . . ?
C26 C27 C28 O9 -6.1(12) . . . . ?
C26 C27 C28 C29 174.9(8) . . . . ?
C11 C14 C15 C16 -166.8(9) . . . . ?
C11 C14 C19 C18 168.5(8) . . . . ?
C11 C10 C9 N1 0.0 . . . . ?
C10 C11 C12 C13 0.0 . . . . ?
C10 C9 N1 Cu2 -179.7(6) . . . . ?
C10 C9 N1 C13 0.0 . . . . ?
C9 N1 C13 C12 0.0 . . . . ?
N1 Cu2 O1 C2 -179.4(9) . . . . ?
N1 C13 C12 C11 0.0 . . . . ?
C12 C11 C10 C9 0.0 . . . . ?
O6 Cu1 O2 C2 -5(3) . . . . ?
O5 Cu2 O1 C2 10(3) . . . . ?
C136 C135 C140 C139 0.7(13) . . . . ?
C32 C27 C26 C24 81.9(10) . . . . ?
C32 C27 C28 O9 178.7(7) . . . . ?
C32 C27 C28 C29 -0.3(13) . . . . ?
C140 C135 C136 C137 -0.6(15) . . . . ?
C140 C139 C138 C141 179.1(9) . . . . ?
C140 C139 C138 C137 -2.7(15) . . . . ?
C28 C27 C26 C24 -93.2(11) . . . . ?
C28 C27 C32 C31 -0.7(13) . . . . ?
C64 C65 C66 C67 0.6(15) . . . . ?
C59 C58 C57 C56 -3.8(12) . . . . ?
C59 C58 C57 C61 175.1(8) . . . . ?
C59 C54 C53 C48 101.2(10) . . . . ?
C122 C121 C120 C125 177.2(8) . . . . ?
C122 C121 C120 C119 -0.6(12) . . . . ?
C122 C117 C116 C111 79.5(11) . . . . ?
C122 C117 C118 O27 177.4(8) . . . . ?
C122 C117 C118 C119 1.4(14) . . . . ?
C67 C62 C63 C64 -1.2(15) . . . . ?
N4 Cu1 O2 C2 179.0(12) 1_256 . . . ?
N4 C143 C142 C141 0.0 . . . . ?
C143 N4 C144 C145 0.0 . . . . ?
C143 C142 C141 C138 173.9(9) . . . . ?
C143 C142 C141 C145 0.0 . . . . ?
C142 C141 C145 C144 0.0 . . . . ?
C141 C138 C137 C136 -179.2(11) . . . . ?
C141 C145 C144 N4 0.0 . . . . ?
C144 N4 C143 C142 0.0 . . . . ?
C17 C20 C25 C24 179.7(9) . . . . ?
C17 C18 C19 C14 -2.6(14) . . . . ?
C49 C50 C45 C46 0.5(15) . . . . ?
C49 C50 C45 C44 178.7(10) . . . . ?
C31 C30 C29 C28 5.3(13) . . . . ?
C31 C30 C35 C36 -77.7(13) . . . . ?
C106 O31 C100 C99 178.2(8) . . . . ?
C106 O31 C100 C101 -0.1(11) . . . . ?
C61 C21 C20 C17 -0.8(13) . . . . ?
C61 C21 C20 C25 178.6(8) . . . . ?
C61 C21 C22 C23 -177.6(8) . . . . ?
C50 C49 C48 C53 179.5(8) . . . . ?
C50 C49 C48 C47 0.7(14) . . . . ?
C50 C45 C46 O13 -179.8(9) . . . . ?
C50 C45 C46 C47 2.2(15) . . . . ?
C50 C45 C44 C39 81.4(13) . . . . ?
C40 C39 C44 C45 -103.6(13) . . . . ?
C65 C68 C69 C70 -173.6(6) . . . . ?
C53 C54 C59 C58 -177.2(8) . . . . ?
C60 O15 C55 C56 -8.2(12) . . . . ?
C60 O15 C55 C54 171.2(8) . . . . ?
C133 O29 C127 C128 -16.4(11) . . . . ?
C133 O29 C127 C126 163.8(8) . . . . ?
C19 C14 C15 C16 0.7(14) . . . . ?
C19 C14 C11 C10 160.9(8) . . . . ?
C19 C14 C11 C12 -14.9(11) . . . . ?
C137 C138 C141 C142 -17.8(14) . . . . ?
C137 C138 C141 C145 156.1(10) . . . . ?
C37 C38 C39 C40 4.6(18) . . . . ?
C37 C38 C39 C44 -174.0(9) . . . . ?
C37 C36 C41 C40 4.8(17) . . . . ?
C37 C36 C35 C30 -78.9(14) . . . . ?
O3 Cu2 O1 C2 -79.4(10) . . . . ?
O4 Cu1 O2 C2 84.0(12) . . . . ?
C132 O30 C130 C129 -177.1(9) . . . . ?
C132 O30 C130 C131 2.9(13) . . . . ?
C119 C120 C125 C126 88.9(10) . . . . ?
C46 C45 C44 C39 -100.6(12) . . . . ?
C46 C47 C48 C49 2.0(15) . . . . ?
C46 C47 C48 C53 -176.8(9) . . . . ?
C105 O32 C103 C104 6.2(12) . . . . ?
C105 O32 C103 C102 -172.2(7) . . . . ?
C123 O28 C121 C120 -176.6(10) . . . . ?
C123 O28 C121 C122 4.6(14) . . . . ?
C116 C117 C118 O27 -6.6(13) . . . . ?
C116 C117 C118 C119 177.3(8) . . . . ?
C114 O26 C112 C111 171.5(9) . . . . ?
C114 O26 C112 C113 -4.8(13) . . . . ?
C38 C37 C36 C41 1.4(16) . . . . ?
C38 C37 C36 C35 179.8(10) . . . . ?
C38 C39 C44 C45 75.1(15) . . . . ?
C39 C40 C41 C36 -6.4(17) . . . . ?
C36 C37 C38 C39 -6.3(18) . . . . ?
C124 O27 C118 C117 173.5(9) . . . . ?
C124 O27 C118 C119 -10.6(14) . . . . ?
C41 C40 C39 C38 1.5(16) . . . . ?
C41 C40 C39 C44 -179.8(9) . . . . ?
C41 C36 C35 C30 99.5(12) . . . . ?
C115 O25 C109 C110 -2.9(14) . . . . ?
C115 O25 C109 C108 175.5(9) . . . . ?
C44 C45 C46 O13 2.1(15) . . . . ?
C44 C45 C46 C47 -175.9(10) . . . . ?
C51 O16 C58 C57 175.6(10) . . . . ?
C51 O16 C58 C59 -1.7(14) . . . . ?
C149 O14 C49 C50 2.9(14) . . . . ?
C149 O14 C49 C48 -174.6(9) . . . . ?
C34 O9 C28 C27 -165.4(11) . . . . ?
C34 O9 C28 C29 13.7(14) . . . . ?
C52 O13 C46 C45 172.2(10) . . . . ?
C52 O13 C46 C47 -9.9(15) . . . . ?
C33 O10 C31 C30 -174.1(9) . . . . ?
C33 O10 C31 C32 8.7(13) . . . . ?
C148 N5 C146 O34 174.9(13) . . . . ?
C147 N5 C146 O34 -5(2) . . . . ?
C42 O12 C40 C39 172.2(11) . . . . ?
C42 O12 C40 C41 -17.7(17) . . . . ?
C48 C49 C50 C45 -1.9(15) . . . . ?
C48 C47 C46 O13 178.7(9) . . . . ?
C48 C47 C46 C45 -3.5(16) . . . . ?
C35 C30 C29 C28 -175.8(9) . . . . ?
C35 C30 C31 O10 -2.6(13) . . . . ?
C35 C30 C31 C32 174.7(9) . . . . ?
C35 C36 C41 C40 -173.7(10) . . . . ?
C25 C24 C23 C22 3.2(12) . . . . ?
C25 C24 C23 C62 -179.6(8) . . . . ?
C25 C24 C26 C27 72.1(11) . . . . ?
C25 C20 C17 C16 124.5(10) . . . . ?
C25 C20 C17 C18 -57.3(11) . . . . ?
C43 O11 C37 C38 -8.0(18) . . . . ?
C43 O11 C37 C36 180.0(13) . . . . ?
C118 C117 C116 C111 -96.3(11) . . . . ?

loop_
_twin_individual_id
_twin_individual_mass_fraction_refined
1 0.61814
2 0.38186

loop_
_smtbx_masks_void_nr
_smtbx_masks_void_average_x
_smtbx_masks_void_average_y
_smtbx_masks_void_average_z
_smtbx_masks_void_volume
_smtbx_masks_void_count_electrons
_smtbx_masks_void_content
1 -0.721 -0.778 0.500 3155.9 536.7 '10 DMF,12 H2O'
